data_1569650
loop_
_publ_author_name
'Hou, Baoshan'
'Zheng, Haiyan'
'Zhang, Kunhao'
'Wu, Qi'
'Qin, Chao'
'Sun, Chunyi'
'Pan, Qinhe'
'Kang, Zhenhui'
'Wang, Xinlong'
'Su, Zhongmin'

_publ_section_title
;
 Electron delocalization of robust high-nuclear bismuth-oxo clusters for
 promoted CO<sub>2</sub> electroreduction.
;
_journal_issue 33
_journal_name_full 'Chemical science'
_journal_page_first 8962
_journal_page_last 8969
_journal_paper_doi 10.1039/d3sc02924g
_journal_volume 14
_journal_year 2023
_chemical_formula_moiety 'C176 H208 Al Bi8 O22'
_chemical_formula_sum 'C176 H208 Al Bi8 O22'
_chemical_formula_weight 4374.23
_space_group_crystal_system tetragonal
_space_group_IT_number 88
_space_group_name_Hall '-I 4ad'
_space_group_name_H-M_alt 'I 41/a :2'
_atom_sites_solution_hydrogens geom
_atom_sites_solution_primary dual
_audit_creation_date 2021-12-31
_audit_creation_method
;
Olex2 1.5-beta
(compiled 2021.12.09 svn.r5202d8cf for OlexSys, GUI svn.r6439)
;
_audit_update_record
;
2023-01-13 deposited with the CCDC.	2023-08-01 downloaded from the CCDC.
;
_cell_angle_alpha 90
_cell_angle_beta 90
_cell_angle_gamma 90
_cell_formula_units_Z 8
_cell_length_a 22.5610(4)
_cell_length_b 22.5610(4)
_cell_length_c 80.946(4)
_cell_measurement_reflns_used 12028
_cell_measurement_temperature 173(2)
_cell_measurement_theta_max 25.000
_cell_measurement_theta_min 1.953
_cell_volume 41201(2)
_computing_cell_refinement 'SAINT+ Ver. 2016.5-0 (Bruker-AXS, 2016)'
_computing_data_collection 'APEX3 Ver. 2016.5-0 (Bruker-AXS, 2016)'
_computing_data_reduction 'SAINT+ Ver. 2016.5-0 (Bruker-AXS, 2016)'
_computing_molecular_graphics 'Olex2 1.5-beta (Dolomanov et al., 2009)'
_computing_publication_material 'Olex2 1.5-beta (Dolomanov et al., 2009)'
_computing_structure_refinement 'SHELXL 2014/7 (Sheldrick, 2015)'
_computing_structure_solution 'XT (Sheldrick, 2015a)'
_diffrn_ambient_temperature 173.02
_diffrn_detector 'charge-coupled device (CCD) area detector'
_diffrn_detector_area_resol_mean 7.9
_diffrn_detector_type 'Bruker D8 VENTURE'
_diffrn_measured_fraction_theta_full 0.994
_diffrn_measured_fraction_theta_max 0.994
_diffrn_measurement_device 'three-circle diffractometer'
_diffrn_measurement_device_type 'Bruker D8 VENTURE'
_diffrn_measurement_method '0.5\% \w and 0.5\% \f scans'
_diffrn_radiation_collimation 'focusing mirrors'
_diffrn_radiation_detector 'Bruker D8 VENTURE'
_diffrn_radiation_monochromator 'mirror optics'
_diffrn_radiation_probe x-ray
_diffrn_radiation_type 'Mo K\a'
_diffrn_radiation_wavelength 0.71073
_diffrn_radiation_xray_symbol K-L~3~
_diffrn_reflns_av_R_equivalents 0.1072
_diffrn_reflns_av_unetI/netI 0.0875
_diffrn_reflns_Laue_measured_fraction_full 0.994
_diffrn_reflns_Laue_measured_fraction_max 0.994
_diffrn_reflns_limit_h_max 19
_diffrn_reflns_limit_h_min -26
_diffrn_reflns_limit_k_max 26
_diffrn_reflns_limit_k_min -24
_diffrn_reflns_limit_l_max 89
_diffrn_reflns_limit_l_min -96
_diffrn_reflns_number 79501
_diffrn_reflns_point_group_measured_fraction_full 0.994
_diffrn_reflns_point_group_measured_fraction_max 0.994
_diffrn_reflns_theta_full 25.082
_diffrn_reflns_theta_max 25.082
_diffrn_reflns_theta_min 2.384
_diffrn_source 'microfocus sealed X-ray tube'
_diffrn_source_type 'Incoatec I\ms'
_exptl_absorpt_coefficient_mu 6.864
_exptl_absorpt_correction_T_max 0.86
_exptl_absorpt_correction_T_min 0.84
_exptl_absorpt_correction_type multi-scan
_exptl_absorpt_process_details 'SADABS-2016/2 (Krause et al., 2015) was used for absorption correction.'
_exptl_crystal_colour colorless
_exptl_crystal_density_diffrn 1.410
_exptl_crystal_density_method 'not measured'
_exptl_crystal_description block
_exptl_crystal_F_000 16936
_exptl_crystal_size_max 0.24
_exptl_crystal_size_mid 0.22
_exptl_crystal_size_min 0.2
_refine_diff_density_max 1.081
_refine_diff_density_min -1.238
_refine_diff_density_rms 0.177
_refine_ls_extinction_method none
_refine_ls_goodness_of_fit_ref 1.022
_refine_ls_hydrogen_treatment constr
_refine_ls_matrix_type full
_refine_ls_number_parameters 956
_refine_ls_number_reflns 18200
_refine_ls_number_restraints 3637
_refine_ls_restrained_S_all 0.994
_refine_ls_R_factor_all 0.1010
_refine_ls_R_factor_gt 0.0544
_refine_ls_shift/su_max 0.002
_refine_ls_shift/su_mean 0.000
_refine_ls_structure_factor_coef Fsqd
_refine_ls_weighting_details 'w=1/[\s^2^(Fo^2^)+(0.0483P)^2^+882.2260P] where P=(Fo^2^+2Fc^2^)/3'
_refine_ls_weighting_scheme calc
_refine_ls_wR_factor_gt 0.1166
_refine_ls_wR_factor_ref 0.1343
_reflns_Friedel_coverage 0.000
_reflns_number_gt 12028
_reflns_number_total 18200
_reflns_threshold_expression 'I > 2\s(I)'
_cod_data_source_file d3sc02924g2.cif
_cod_data_source_block 1_sq
_cod_depositor_comments 'Adding full bibliography for 1569648--1569653.cif.'
_cod_original_cell_volume 41201(3)
_cod_original_sg_symbol_H-M 'I 41/a'
_cod_database_code 1569650
_shelx_shelxl_version_number 2014/7
_shelx_space_group_comment
;
The symmetry employed for this shelxl refinement is uniquely defined
by the following loop, which should always be used as a source of
symmetry information in preference to the above space-group names.
They are only intended as comments.
;
_shelx_estimated_absorpt_t_max 0.54
_shelx_estimated_absorpt_t_min 0.21
_olex2_refinement_description
;
1. Fixed Uiso
 At 1.2 times of:
  All C(H) groups, All C(H,H) groups
 At 1.5 times of:
  All C(H,H,H) groups
2. Restrained distances
 C65-C87
 1.5 with sigma of 0.02
 C82-C61 \\sim C88-C61 \\sim C86-C61 \\sim C67-C58 \\sim C80-C58 \\sim C69-C58
\\sim C62-C55 \\sim C72-C55
 \\sim C70-C55 \\sim C84-C68 \\sim C75-C68 \\sim C78-C68 \\sim C85-C71 \\sim
C81-C71 \\sim C79-C71 \\sim C76-
 C65 \\sim C83-C65 \\sim C87-C65 \\sim C73-C60 \\sim C74-C60 \\sim C63-C60
\\sim C64-C57 \\sim C66-C57 ~
 C77-C57
 with sigma of 0.01
 C73-C63 \\sim C74-C73 \\sim C74-C63 \\sim C83-C76 \\sim C87-C76 \\sim C87-C83
\\sim C81-C79 \\sim C85-C81
 \\sim C85-C79 \\sim C84-C78 \\sim C78-C75 \\sim C84-C75 \\sim C72-C62 \\sim
C72-C70 \\sim C70-C62 \\sim C66-
 C64 \\sim C77-C66 \\sim C77-C64 \\sim C88-C82 \\sim C86-C82 \\sim C88-C86
\\sim C69-C67 \\sim C80-C67 ~
 C80-C69
 with sigma of 0.01
 C86-C50 \\sim C82-C50 \\sim C88-C50 \\sim C67-C42 \\sim C69-C42 \\sim C80-C42
\\sim C70-C52 \\sim C72-C52
 \\sim C62-C52 \\sim C84-C54 \\sim C78-C54 \\sim C75-C54 \\sim C85-C56 \\sim
C81-C56 \\sim C79-C56 \\sim C76-
 C59 \\sim C87-C59 \\sim C83-C59 \\sim C74-C45 \\sim C73-C45 \\sim C63-C45
\\sim C64-C35 \\sim C66-C35 ~
 C77-C35
 with sigma of 0.01
3. Uiso/Uaniso restraints and constraints
C1 \\sim C2 \\sim C3 \\sim C4 \\sim C5 \\sim C6 \\sim C7 \\sim C8 \\sim C9
\\sim C10 \\sim C11 \\sim C12 \\sim C13 \\sim C14 \\sim C15 \\sim C16 \\sim C17
\\sim C18 \\sim C19 \\sim C20 \\sim C21 \\sim C22 \\sim C23 \\sim C24 \\sim C25
\\sim C26 \\sim C27 \\sim C28 \\sim C29 \\sim C30 \\sim C31 \\sim C32 \\sim C33
\\sim C34 \\sim C35 \\sim C36 \\sim C37 \\sim C38 \\sim C39 \\sim C40 \\sim C41
\\sim C42 \\sim C43 \\sim C44 \\sim C45 \\sim C46 \\sim C47 \\sim C48 \\sim C49
\\sim C50 \\sim C51 \\sim C52 \\sim C53 \\sim C54 \\sim C55 \\sim C56 \\sim C57
\\sim C58 \\sim C59 \\sim C60 \\sim C61 \\sim C62 \\sim C63 \\sim C64 \\sim C65
\\sim C66 \\sim C67 \\sim C68 \\sim C69 \\sim C70 \\sim C71 \\sim C72 \\sim C73
\\sim C74 \\sim C75 \\sim C76 \\sim C77 \\sim C78 \\sim C79 \\sim C80 \\sim C81
\\sim C82 \\sim C83 \\sim C84 \\sim C85 \\sim C86 \\sim C87 \\sim C88 \\sim O1
\\sim O2 \\sim O3 \\sim O4 \\sim O5 \\sim O6 \\sim O7 \\sim O8 \\sim O9 \\sim
O10 \\sim O11: within 3.8A with sigma of 0.01 and sigma for terminal atoms of
0.03 within 3.8A
4.a Secondary CH2 refined with riding coordinates:
 C8(H8A,H8B), C10(H10A,H10B), C12(H12A,H12B), C13(H13A,H13B), C21(H21A,H21B),
 C23(H23A,H23B), C26(H26A,H26B), C28(H28A,H28B)
4.b Me refined with riding coordinates:
 C86(H86A,H86B,H86C)
4.c Aromatic/amide H refined with riding coordinates:
 C18(H18), C24(H24), C29(H29), C33(H33), C37(H37), C38(H38), C40(H40),
 C41(H41), C43(H43), C44(H44), C46(H46), C47(H47), C48(H48), C49(H49), C51(H51),
  C53(H53)
4.d Idealised Me refined as rotating group:
 C62(H62A,H62B,H62C), C63(H63A,H63B,H63C), C64(H64A,H64B,H64C), C66(H66A,H66B,
 H66C), C67(H67A,H67B,H67C), C69(H69A,H69B,H69C), C70(H70A,H70B,H70C), C72(H72A,
 H72B,H72C), C73(H73A,H73B,H73C), C74(H74A,H74B,H74C), C75(H75A,H75B,H75C),
 C76(H76A,H76B,H76C), C77(H77A,H77B,H77C), C78(H78A,H78B,H78C), C79(H79A,H79B,
 H79C), C80(H80A,H80B,H80C), C81(H81A,H81B,H81C), C82(H82A,H82B,H82C), C83(H83A,
 H83B,H83C), C84(H84A,H84B,H84C), C85(H85A,H85B,H85C), C87(H87A,H87B,H87C),
 C88(H88A,H88B,H88C)
;
_olex2_submission_special_instructions 'No special instructions were received'

loop_
_space_group_symop_operation_xyz
'x, y, z'
'-x+1/2, -y, z+1/2'
'-y+3/4, x+1/4, z+1/4'
'y+3/4, -x+3/4, z+3/4'
'x+1/2, y+1/2, z+1/2'
'-x+1, -y+1/2, z+1'
'-y+5/4, x+3/4, z+3/4'
'y+5/4, -x+5/4, z+5/4'
'-x, -y, -z'
'x-1/2, y, -z-1/2'
'y-3/4, -x-1/4, -z-1/4'
'-y-3/4, x-3/4, -z-3/4'
'-x+1/2, -y+1/2, -z+1/2'
'x, y+1/2, -z'
'y-1/4, -x+1/4, -z+1/4'
'-y-1/4, x-1/4, -z-1/4'

loop_
_atom_site_label
_atom_site_type_symbol
_atom_site_fract_x
_atom_site_fract_y
_atom_site_fract_z
_atom_site_U_iso_or_equiv
_atom_site_adp_type
_atom_site_occupancy
_atom_site_site_symmetry_order
_atom_site_calc_flag
_atom_site_refinement_flags_posn
_atom_site_refinement_flags_adp
_atom_site_refinement_flags_occupancy
_atom_site_disorder_assembly
_atom_site_disorder_group
Bi01 Bi 0.44821(2) 0.86084(2) 0.42321(2) 0.02904(12) Uani 1 1 d . . . . .
Bi02 Bi 0.42121(2) 0.65933(2) 0.38658(2) 0.02849(11) Uani 1 1 d . . . . .
Bi03 Bi 0.39771(2) 0.80834(2) 0.37270(2) 0.02969(12) Uani 1 1 d . . . . .
Bi04 Bi 0.38197(2) 0.72155(2) 0.43517(2) 0.03380(12) Uani 1 1 d . . . . .
Al1 Al 0.5000 0.7500 0.40480(6) 0.0217(10) Uani 1 2 d S T P . .
O1 O 0.4872(3) 0.6689(3) 0.40511(9) 0.0275(14) Uani 1 1 d . U . . .
O2 O 0.4424(3) 0.7494(3) 0.38765(9) 0.0291(14) Uani 1 1 d . U . . .
O3 O 0.4439(3) 0.7670(3) 0.42125(9) 0.0287(14) Uani 1 1 d . U . . .
O4 O 0.3599(3) 0.6750(3) 0.40901(9) 0.0324(12) Uani 1 1 d . U . . .
O5 O 0.4318(3) 0.7626(3) 0.35201(10) 0.0370(13) Uani 1 1 d . U . . .
O6 O 0.3925(3) 0.8686(3) 0.40132(10) 0.0348(13) Uani 1 1 d . U . . .
O7 O 0.3603(3) 0.8279(3) 0.43560(10) 0.0368(13) Uani 1 1 d . U . . .
O8 O 0.4445(3) 0.6475(3) 0.43898(10) 0.0396(13) Uani 1 1 d . U . . .
O9 O 0.4838(3) 0.8610(3) 0.37101(10) 0.0347(13) Uani 1 1 d . U . . .
O10 O 0.3447(3) 0.7176(3) 0.37392(10) 0.0349(13) Uani 1 1 d . U . . .
O11 O 0.4428(4) 0.7617(3) 0.45798(10) 0.0443(14) Uani 1 1 d . U . . .
C1 C 0.4136(5) 0.7776(5) 0.33656(16) 0.0389(16) Uani 1 1 d . U . . .
C2 C 0.2902(5) 0.7127(5) 0.36656(15) 0.0326(16) Uani 1 1 d . U . . .
C3 C 0.3596(5) 0.9199(5) 0.39947(15) 0.0369(16) Uani 1 1 d . U . . .
C4 C 0.2845(5) 0.7054(5) 0.34978(16) 0.0373(15) Uani 1 1 d . U . . .
C5 C 0.4202(5) 0.6007(5) 0.44743(16) 0.0431(16) Uani 1 1 d . U . . .
C6 C 0.4768(5) 0.9113(5) 0.36135(15) 0.0358(16) Uani 1 1 d . U . . .
C7 C 0.4614(5) 0.9642(5) 0.36884(16) 0.0381(16) Uani 1 1 d . U . . .
C8 C 0.4520(5) 0.9692(5) 0.38759(15) 0.0373(18) Uani 1 1 d . U . . .
H8A H 0.4717 0.9353 0.3931 0.045 Uiso 1 1 calc R U . . .
H8B H 0.4711 1.0060 0.3916 0.045 Uiso 1 1 calc R U . . .
C9 C 0.3137(5) 0.6338(5) 0.40862(15) 0.0360(16) Uani 1 1 d . U . . .
C10 C 0.2474(5) 0.7135(5) 0.39525(15) 0.0358(17) Uani 1 1 d . U . . .
H10A H 0.2113 0.7301 0.4004 0.043 Uiso 1 1 calc R U . . .
H10B H 0.2811 0.7394 0.3983 0.043 Uiso 1 1 calc R U . . .
C11 C 0.4229(6) 0.5970(6) 0.46476(17) 0.0470(17) Uani 1 1 d . U . . .
C12 C 0.4965(5) 0.8519(5) 0.33528(16) 0.0396(17) Uani 1 1 d . U . . .
H12A H 0.5155 0.8242 0.3432 0.048 Uiso 1 1 calc R U . . .
H12B H 0.5254 0.8602 0.3264 0.048 Uiso 1 1 calc R U . . .
C13 C 0.2708(5) 0.8712(5) 0.41381(15) 0.0392(18) Uani 1 1 d . U . . .
H13A H 0.2295 0.8673 0.4099 0.047 Uiso 1 1 calc R U . . .
H13B H 0.2918 0.8337 0.4113 0.047 Uiso 1 1 calc R U . . .
C14 C 0.3009(5) 0.9219(5) 0.40467(15) 0.0374(16) Uani 1 1 d . U . . .
C15 C 0.4832(5) 0.9082(5) 0.34404(16) 0.0391(16) Uani 1 1 d . U . . .
C16 C 0.4075(6) 0.7524(6) 0.47127(16) 0.0448(16) Uani 1 1 d . U . . .
C17 C 0.3243(5) 0.5761(5) 0.41379(16) 0.0388(16) Uani 1 1 d . U . . .
C18 C 0.2282(5) 0.7037(5) 0.34281(16) 0.0385(17) Uani 1 1 d . U . . .
H18 H 0.2244 0.6984 0.3312 0.046 Uiso 1 1 calc R U . . .
C19 C 0.4428(5) 0.8214(5) 0.32775(16) 0.0408(16) Uani 1 1 d . U . . .
C20 C 0.2398(5) 0.7147(5) 0.37673(15) 0.0355(16) Uani 1 1 d . U . . .
C21 C 0.3852(5) 0.5561(5) 0.41993(15) 0.0393(17) Uani 1 1 d . U . . .
H21A H 0.3934 0.5159 0.4156 0.047 Uiso 1 1 calc R U . . .
H21B H 0.4157 0.5832 0.4154 0.047 Uiso 1 1 calc R U . . .
C22 C 0.3162(5) 0.8622(5) 0.44221(16) 0.0411(16) Uani 1 1 d . U . . .
C23 C 0.3378(5) 0.6944(5) 0.33866(15) 0.0378(17) Uani 1 1 d . U . . .
H23A H 0.3689 0.6754 0.3455 0.045 Uiso 1 1 calc R U . . .
H23B H 0.3257 0.6650 0.3302 0.045 Uiso 1 1 calc R U . . .
C24 C 0.4756(5) 0.9611(5) 0.33516(17) 0.0437(17) Uani 1 1 d . U . . .
H24 H 0.4791 0.9594 0.3235 0.052 Uiso 1 1 calc R U . . .
C25 C 0.2584(5) 0.6514(5) 0.40221(15) 0.0353(16) Uani 1 1 d . U . . .
C26 C 0.3707(5) 0.8575(5) 0.46967(16) 0.0437(18) Uani 1 1 d . U . . .
H26A H 0.4075 0.8614 0.4631 0.052 Uiso 1 1 calc R U . . .
H26B H 0.3739 0.8851 0.4791 0.052 Uiso 1 1 calc R U . . .
C27 C 0.3662(5) 0.7458(5) 0.32967(15) 0.0371(16) Uani 1 1 d . U . . .
C28 C 0.4525(6) 0.6468(5) 0.47444(17) 0.0484(18) Uani 1 1 d . U . . .
H28A H 0.4850 0.6639 0.4678 0.058 Uiso 1 1 calc R U . . .
H28B H 0.4699 0.6305 0.4847 0.058 Uiso 1 1 calc R U . . .
C29 C 0.2775(5) 0.5358(5) 0.41280(16) 0.0423(17) Uani 1 1 d . U . . .
H29 H 0.2839 0.4963 0.4165 0.051 Uiso 1 1 calc R U . . .
C30 C 0.4072(6) 0.6964(6) 0.47889(17) 0.0482(17) Uani 1 1 d . U . . .
C31 C 0.3872(5) 0.9700(5) 0.39246(15) 0.0360(16) Uani 1 1 d . U . . .
C32 C 0.3189(5) 0.8768(5) 0.45904(16) 0.0434(17) Uani 1 1 d . U . . .
C33 C 0.4562(5) 1.0159(5) 0.35953(16) 0.0418(17) Uani 1 1 d . U . . .
H33 H 0.4476 1.0523 0.3649 0.050 Uiso 1 1 calc R U . . .
C34 C 0.3905(5) 0.5551(5) 0.43863(16) 0.0429(16) Uani 1 1 d . U . . .
C35 C 0.1776(4) 0.7095(5) 0.35228(14) 0.0425(19) Uani 1 1 d D U . . .
C36 C 0.2708(5) 0.8814(5) 0.43211(16) 0.0403(16) Uani 1 1 d . U . . .
C37 C 0.3266(6) 0.7812(6) 0.48811(17) 0.0522(18) Uani 1 1 d . U . . .
H37 H 0.3004 0.8116 0.4916 0.063 Uiso 1 1 calc R U . . .
C38 C 0.4253(5) 0.8345(6) 0.31148(17) 0.0475(17) Uani 1 1 d . U . . .
H38 H 0.4458 0.8639 0.3053 0.057 Uiso 1 1 calc R U . . .
C39 C 0.3672(6) 0.7952(6) 0.47628(16) 0.0462(17) Uani 1 1 d . U . . .
C40 C 0.2139(5) 0.6090(5) 0.40181(16) 0.0412(17) Uani 1 1 d . U . . .
H40 H 0.1758 0.6207 0.3980 0.049 Uiso 1 1 calc R U . . .
C41 C 0.1846(5) 0.7125(5) 0.36957(16) 0.0387(16) Uani 1 1 d . U . . .
H41 H 0.1504 0.7130 0.3764 0.046 Uiso 1 1 calc R U . . .
C42 C 0.4635(5) 1.0148(4) 0.34217(14) 0.0454(19) Uani 1 1 d D U . . .
C43 C 0.2252(6) 0.9144(6) 0.43958(17) 0.0486(17) Uani 1 1 d . U . . .
H43 H 0.1930 0.9271 0.4329 0.058 Uiso 1 1 calc R U . . .
C44 C 0.2696(5) 0.9733(5) 0.40185(16) 0.0432(17) Uani 1 1 d . U . . .
H44 H 0.2291 0.9746 0.4051 0.052 Uiso 1 1 calc R U . . .
C45 C 0.2218(4) 0.5508(4) 0.40666(14) 0.043(2) Uani 1 1 d D U . . .
C46 C 0.3636(6) 0.6848(6) 0.49053(17) 0.0552(18) Uani 1 1 d . U . . .
H46 H 0.3626 0.6468 0.4955 0.066 Uiso 1 1 calc R U . . .
C47 C 0.2708(6) 0.9100(6) 0.46562(18) 0.0517(18) Uani 1 1 d . U . . .
H47 H 0.2709 0.9190 0.4771 0.062 Uiso 1 1 calc R U . . .
C48 C 0.3528(5) 1.0208(5) 0.39052(16) 0.0416(17) Uani 1 1 d . U . . .
H48 H 0.3712 1.0554 0.3862 0.050 Uiso 1 1 calc R U . . .
C49 C 0.3668(6) 0.5075(6) 0.44777(17) 0.0514(17) Uani 1 1 d . U . . .
H49 H 0.3479 0.4761 0.4420 0.062 Uiso 1 1 calc R U . . .
C50 C 0.3771(5) 0.8039(5) 0.30433(13) 0.052(2) Uani 1 1 d D U . . .
C51 C 0.3999(6) 0.5493(6) 0.47320(19) 0.0559(18) Uani 1 1 d . U . . .
H51 H 0.4044 0.5469 0.4848 0.067 Uiso 1 1 calc R U . . .
C52 C 0.2939(4) 1.0234(4) 0.39459(14) 0.043(2) Uani 1 1 d D U . . .
C53 C 0.3486(5) 0.7606(6) 0.31369(17) 0.0467(18) Uani 1 1 d . U . . .
H53 H 0.3158 0.7403 0.3090 0.056 Uiso 1 1 calc R U . . .
C54 C 0.2248(5) 0.9294(5) 0.45632(15) 0.055(2) Uani 1 1 d D U . . .
C55 C 0.2554(4) 1.0787(4) 0.39250(11) 0.051(2) Uani 1 1 d D U . . .
C56 C 0.3210(5) 0.7267(5) 0.49527(14) 0.056(2) Uani 1 1 d D U . . .
C57 C 0.1149(4) 0.7117(4) 0.34503(12) 0.050(2) Uani 1 1 d D U . . .
C58 C 0.4553(4) 1.0726(4) 0.33236(12) 0.054(3) Uani 1 1 d D U . . .
C59 C 0.3702(6) 0.5050(5) 0.46482(16) 0.059(2) Uani 1 1 d D U . . .
C60 C 0.1696(4) 0.5074(4) 0.40632(12) 0.053(2) Uani 1 1 d D U . . .
C61 C 0.3584(5) 0.8149(5) 0.28653(14) 0.065(3) Uani 1 1 d D U . . .
C62 C 0.1959(4) 1.0637(6) 0.38590(18) 0.088(4) Uani 1 1 d D U . . .
H62A H 0.2002 1.0418 0.3755 0.132 Uiso 1 1 calc R U . . .
H62B H 0.1736 1.1003 0.3839 0.132 Uiso 1 1 calc R U . . .
H62C H 0.1746 1.0392 0.3939 0.132 Uiso 1 1 calc R U . . .
C63 C 0.1344(6) 0.5131(6) 0.39098(15) 0.093(5) Uani 1 1 d D U . . .
H63A H 0.1176 0.5531 0.3903 0.140 Uiso 1 1 calc R U . . .
H63B H 0.1022 0.4839 0.3911 0.140 Uiso 1 1 calc R U . . .
H63C H 0.1600 0.5060 0.3814 0.140 Uiso 1 1 calc R U . . .
C64 C 0.0791(5) 0.6604(5) 0.35052(18) 0.081(4) Uani 1 1 d D U . . .
H64A H 0.0982 0.6236 0.3469 0.122 Uiso 1 1 calc R U . . .
H64B H 0.0394 0.6630 0.3457 0.122 Uiso 1 1 calc R U . . .
H64C H 0.0761 0.6607 0.3626 0.122 Uiso 1 1 calc R U . . .
C65 C 0.3453(5) 0.4511(5) 0.47392(14) 0.075(3) Uani 1 1 d D U . . .
C66 C 0.0832(5) 0.7661(5) 0.35020(18) 0.081(4) Uani 1 1 d D U . . .
H66A H 0.0726 0.7630 0.3619 0.122 Uiso 1 1 calc R U . . .
H66B H 0.0471 0.7706 0.3436 0.122 Uiso 1 1 calc R U . . .
H66C H 0.1089 0.8006 0.3485 0.122 Uiso 1 1 calc R U . . .
C67 C 0.4737(7) 1.0659(6) 0.31497(12) 0.097(5) Uani 1 1 d D U . . .
H67A H 0.5144 1.0508 0.3145 0.146 Uiso 1 1 calc R U . . .
H67B H 0.4718 1.1045 0.3094 0.146 Uiso 1 1 calc R U . . .
H67C H 0.4472 1.0380 0.3094 0.146 Uiso 1 1 calc R U . . .
C68 C 0.1737(5) 0.9629(5) 0.46444(13) 0.070(3) Uani 1 1 d D U . . .
C69 C 0.3929(4) 1.0920(6) 0.33244(18) 0.091(5) Uani 1 1 d D U . . .
H69A H 0.3681 1.0616 0.3272 0.136 Uiso 1 1 calc R U . . .
H69B H 0.3892 1.1293 0.3263 0.136 Uiso 1 1 calc R U . . .
H69C H 0.3798 1.0981 0.3439 0.136 Uiso 1 1 calc R U . . .
C70 C 0.2819(6) 1.1222(5) 0.38113(17) 0.095(5) Uani 1 1 d D U . . .
H70A H 0.3219 1.1324 0.3849 0.142 Uiso 1 1 calc R U . . .
H70B H 0.2574 1.1581 0.3809 0.142 Uiso 1 1 calc R U . . .
H70C H 0.2841 1.1052 0.3700 0.142 Uiso 1 1 calc R U . . .
C71 C 0.2742(5) 0.7087(5) 0.50796(14) 0.069(3) Uani 1 1 d D U . . .
C72 C 0.2458(7) 1.1087(6) 0.40855(14) 0.102(5) Uani 1 1 d D U . . .
H72A H 0.2318 1.0798 0.4167 0.153 Uiso 1 1 calc R U . . .
H72B H 0.2160 1.1400 0.4072 0.153 Uiso 1 1 calc R U . . .
H72C H 0.2831 1.1262 0.4124 0.153 Uiso 1 1 calc R U . . .
C73 C 0.1285(5) 0.5186(7) 0.42024(16) 0.104(5) Uani 1 1 d D U . . .
H73A H 0.1483 0.5093 0.4307 0.156 Uiso 1 1 calc R U . . .
H73B H 0.0932 0.4936 0.4190 0.156 Uiso 1 1 calc R U . . .
H73C H 0.1166 0.5604 0.4202 0.156 Uiso 1 1 calc R U . . .
C74 C 0.1891(6) 0.4452(4) 0.4075(2) 0.101(5) Uani 1 1 d D U . . .
H74A H 0.2149 0.4357 0.3982 0.152 Uiso 1 1 calc R U . . .
H74B H 0.1544 0.4191 0.4074 0.152 Uiso 1 1 calc R U . . .
H74C H 0.2109 0.4395 0.4179 0.152 Uiso 1 1 calc R U . . .
C75 C 0.1395(7) 0.9983(7) 0.45248(17) 0.129(5) Uani 1 1 d D U . . .
H75A H 0.1667 1.0177 0.4448 0.193 Uiso 1 1 calc R U . . .
H75B H 0.1165 1.0284 0.4584 0.193 Uiso 1 1 calc R U . . .
H75C H 0.1126 0.9723 0.4463 0.193 Uiso 1 1 calc R U . . .
C76 C 0.3182(8) 0.4671(7) 0.48989(16) 0.128(5) Uani 1 1 d D U . . .
H76A H 0.3486 0.4835 0.4972 0.192 Uiso 1 1 calc R U . . .
H76B H 0.3009 0.4316 0.4950 0.192 Uiso 1 1 calc R U . . .
H76C H 0.2870 0.4967 0.4881 0.192 Uiso 1 1 calc R U . . .
C77 C 0.1153(6) 0.7113(7) 0.32677(11) 0.098(5) Uani 1 1 d D U . . .
H77A H 0.1372 0.7459 0.3227 0.147 Uiso 1 1 calc R U . . .
H77B H 0.0744 0.7128 0.3227 0.147 Uiso 1 1 calc R U . . .
H77C H 0.1345 0.6750 0.3228 0.147 Uiso 1 1 calc R U . . .
C78 C 0.1945(7) 1.0037(7) 0.47747(18) 0.129(5) Uani 1 1 d D U . . .
H78A H 0.1957 0.9828 0.4881 0.194 Uiso 1 1 calc R U . . .
H78B H 0.1673 1.0375 0.4783 0.194 Uiso 1 1 calc R U . . .
H78C H 0.2343 1.0180 0.4747 0.194 Uiso 1 1 calc R U . . .
C79 C 0.2351(6) 0.7583(6) 0.5126(2) 0.120(5) Uani 1 1 d D U . . .
H79A H 0.2586 0.7895 0.5179 0.181 Uiso 1 1 calc R U . . .
H79B H 0.2048 0.7441 0.5203 0.181 Uiso 1 1 calc R U . . .
H79C H 0.2158 0.7741 0.5027 0.181 Uiso 1 1 calc R U . . .
C80 C 0.4911(6) 1.1213(5) 0.33950(18) 0.099(5) Uani 1 1 d D U . . .
H80A H 0.4874 1.1208 0.3516 0.148 Uiso 1 1 calc R U . . .
H80B H 0.4768 1.1593 0.3352 0.148 Uiso 1 1 calc R U . . .
H80C H 0.5327 1.1160 0.3364 0.148 Uiso 1 1 calc R U . . .
C81 C 0.2362(7) 0.6600(6) 0.5018(2) 0.127(5) Uani 1 1 d D U . . .
H81A H 0.2256 0.6677 0.4902 0.191 Uiso 1 1 calc R U . . .
H81B H 0.2001 0.6578 0.5085 0.191 Uiso 1 1 calc R U . . .
H81C H 0.2578 0.6224 0.5025 0.191 Uiso 1 1 calc R U . . .
C82 C 0.3809(8) 0.8714(6) 0.28004(19) 0.135(6) Uani 1 1 d D U . . .
H82A H 0.3936 0.8967 0.2892 0.203 Uiso 1 1 calc R U . . .
H82B H 0.3495 0.8914 0.2738 0.203 Uiso 1 1 calc R U . . .
H82C H 0.4148 0.8638 0.2727 0.203 Uiso 1 1 calc R U . . .
C83 C 0.2991(7) 0.4204(7) 0.4641(2) 0.139(6) Uani 1 1 d D U . . .
H83A H 0.2652 0.4469 0.4626 0.208 Uiso 1 1 calc R U . . .
H83B H 0.2863 0.3846 0.4700 0.208 Uiso 1 1 calc R U . . .
H83C H 0.3153 0.4093 0.4533 0.208 Uiso 1 1 calc R U . . .
C84 C 0.1311(6) 0.9217(7) 0.4724(2) 0.144(6) Uani 1 1 d D U . . .
H84A H 0.1046 0.9051 0.4641 0.216 Uiso 1 1 calc R U . . .
H84B H 0.1078 0.9433 0.4807 0.216 Uiso 1 1 calc R U . . .
H84C H 0.1530 0.8896 0.4779 0.216 Uiso 1 1 calc R U . . .
C85 C 0.3018(7) 0.6868(8) 0.52347(15) 0.134(6) Uani 1 1 d D U . . .
H85A H 0.3059 0.6436 0.5229 0.200 Uiso 1 1 calc R U . . .
H85B H 0.2767 0.6975 0.5329 0.200 Uiso 1 1 calc R U . . .
H85C H 0.3410 0.7049 0.5248 0.200 Uiso 1 1 calc R U . . .
C86 C 0.3799(8) 0.7674(7) 0.27532(17) 0.143(6) Uani 1 1 d D U . . .
H86A H 0.3657 0.7289 0.2793 0.214 Uiso 1 1 calc R U . . .
H86B H 0.3648 0.7745 0.2641 0.214 Uiso 1 1 calc R U . . .
H86C H 0.4233 0.7675 0.2752 0.214 Uiso 1 1 calc R U . . .
C87 C 0.3919(7) 0.4069(6) 0.4775(2) 0.147(6) Uani 1 1 d D U . . .
H87A H 0.4029 0.3864 0.4672 0.220 Uiso 1 1 calc R U . . .
H87B H 0.3770 0.3780 0.4855 0.220 Uiso 1 1 calc R U . . .
H87C H 0.4268 0.4269 0.4820 0.220 Uiso 1 1 calc R U . . .
C88 C 0.2930(5) 0.8161(8) 0.2847(2) 0.130(5) Uani 1 1 d D U . . .
H88A H 0.2797 0.7795 0.2793 0.194 Uiso 1 1 calc R U . . .
H88B H 0.2815 0.8503 0.2780 0.194 Uiso 1 1 calc R U . . .
H88C H 0.2745 0.8191 0.2956 0.194 Uiso 1 1 calc R U . . .

loop_
_atom_site_aniso_label
_atom_site_aniso_U_11
_atom_site_aniso_U_22
_atom_site_aniso_U_33
_atom_site_aniso_U_23
_atom_site_aniso_U_13
_atom_site_aniso_U_12
Bi01 0.0286(2) 0.0225(2) 0.0361(3) -0.00286(19) 0.00132(19) 0.00381(16)
Bi02 0.0259(2) 0.0258(2) 0.0337(3) -0.00256(19) -0.00214(19) -0.00414(16)
Bi03 0.0215(2) 0.0317(2) 0.0359(3) 0.00581(19) -0.00325(19) 0.00275(16)
Bi04 0.0301(2) 0.0291(2) 0.0422(3) 0.0023(2) 0.0101(2) 0.00017(18)
Al1 0.020(2) 0.020(2) 0.025(3) 0.000 0.000 0.0002(18)
O1 0.027(3) 0.023(3) 0.033(3) 0.003(3) 0.001(3) 0.003(3)
O2 0.021(3) 0.034(3) 0.032(3) 0.005(3) -0.005(3) 0.003(2)
O3 0.027(3) 0.031(3) 0.029(3) 0.000(3) 0.000(3) 0.005(2)
O4 0.030(2) 0.032(2) 0.035(3) 0.004(2) 0.003(2) -0.003(2)
O5 0.029(2) 0.040(3) 0.043(3) 0.007(2) -0.002(2) -0.003(2)
O6 0.030(2) 0.034(2) 0.040(3) 0.004(2) -0.002(2) 0.006(2)
O7 0.036(3) 0.037(3) 0.037(3) -0.002(2) 0.004(2) 0.008(2)
O8 0.041(3) 0.037(3) 0.041(3) 0.003(2) 0.003(2) 0.000(2)
O9 0.029(2) 0.034(3) 0.041(3) 0.007(2) -0.003(2) -0.003(2)
O10 0.024(2) 0.037(2) 0.044(3) 0.007(2) -0.003(2) -0.004(2)
O11 0.047(3) 0.045(3) 0.041(3) 0.000(3) 0.003(3) 0.012(2)
C1 0.033(3) 0.041(3) 0.043(3) 0.003(3) 0.000(3) -0.003(3)
C2 0.021(3) 0.033(3) 0.044(3) 0.000(3) -0.005(3) -0.004(3)
C3 0.035(3) 0.035(3) 0.041(3) 0.001(3) -0.002(3) 0.008(3)
C4 0.029(3) 0.038(3) 0.045(3) 0.002(3) -0.004(3) -0.006(3)
C5 0.048(3) 0.039(3) 0.042(3) 0.004(3) 0.005(3) 0.004(3)
C6 0.031(3) 0.035(3) 0.042(3) 0.010(3) -0.001(3) -0.004(3)
C7 0.033(3) 0.038(3) 0.043(3) 0.008(3) -0.001(3) 0.000(3)
C8 0.037(3) 0.035(3) 0.041(4) 0.005(3) -0.003(3) 0.002(3)
C9 0.031(3) 0.035(3) 0.042(3) 0.001(3) 0.003(3) -0.004(3)
C10 0.027(3) 0.035(3) 0.045(3) 0.001(3) 0.002(3) -0.002(3)
C11 0.055(3) 0.042(3) 0.043(3) 0.002(3) 0.004(3) 0.003(3)
C12 0.035(3) 0.040(3) 0.044(3) 0.007(3) -0.001(3) -0.006(3)
C13 0.036(3) 0.039(3) 0.042(4) -0.004(3) 0.002(3) 0.009(3)
C14 0.034(3) 0.037(3) 0.041(3) 0.000(3) -0.001(3) 0.009(3)
C15 0.033(3) 0.039(3) 0.045(3) 0.008(3) -0.001(3) -0.005(3)
C16 0.048(3) 0.044(3) 0.042(3) -0.001(3) 0.004(3) 0.005(3)
C17 0.037(3) 0.037(3) 0.043(3) 0.006(3) 0.005(3) -0.003(3)
C18 0.027(3) 0.042(3) 0.046(3) 0.001(3) -0.003(3) -0.003(3)
C19 0.036(3) 0.043(3) 0.044(3) 0.006(3) -0.002(3) -0.003(3)
C20 0.025(3) 0.036(3) 0.045(3) 0.000(3) -0.002(3) -0.002(3)
C21 0.039(3) 0.037(3) 0.041(3) 0.003(3) 0.005(3) 0.000(3)
C22 0.039(3) 0.041(3) 0.044(3) -0.003(3) 0.003(3) 0.011(3)
C23 0.028(3) 0.040(3) 0.045(3) -0.001(3) -0.001(3) -0.004(3)
C24 0.040(3) 0.044(3) 0.047(3) 0.011(3) -0.002(3) -0.005(3)
C25 0.029(3) 0.034(3) 0.043(3) 0.002(3) 0.002(3) -0.003(3)
C26 0.046(3) 0.043(3) 0.042(3) -0.005(3) 0.002(3) 0.007(3)
C27 0.029(3) 0.040(3) 0.043(3) 0.003(3) -0.002(3) -0.005(3)
C28 0.055(3) 0.045(3) 0.045(4) 0.003(3) 0.001(3) 0.005(3)
C29 0.040(3) 0.039(3) 0.048(3) 0.005(3) 0.004(3) -0.004(3)
C30 0.054(3) 0.046(3) 0.045(3) -0.001(3) 0.003(3) 0.003(3)
C31 0.032(3) 0.034(3) 0.042(3) 0.005(3) -0.001(3) 0.006(3)
C32 0.044(3) 0.044(3) 0.042(3) -0.005(3) 0.005(3) 0.008(3)
C33 0.039(3) 0.039(3) 0.047(3) 0.010(3) -0.001(3) 0.001(3)
C34 0.047(3) 0.038(3) 0.043(3) 0.007(3) 0.005(3) -0.001(3)
C35 0.029(3) 0.046(4) 0.053(4) -0.001(4) -0.006(3) -0.001(3)
C36 0.039(3) 0.043(3) 0.040(3) -0.001(3) 0.002(3) 0.008(3)
C37 0.056(3) 0.052(3) 0.049(3) -0.004(3) 0.007(3) 0.004(3)
C38 0.044(3) 0.051(3) 0.047(3) 0.008(3) -0.003(3) -0.007(3)
C39 0.050(3) 0.046(3) 0.043(3) -0.003(3) 0.002(3) 0.008(3)
C40 0.034(3) 0.041(3) 0.049(3) 0.002(3) 0.005(3) -0.005(3)
C41 0.027(3) 0.041(3) 0.049(3) 0.001(3) -0.004(3) -0.001(3)
C42 0.043(4) 0.044(4) 0.049(4) 0.011(3) -0.002(3) -0.002(3)
C43 0.046(3) 0.051(3) 0.048(3) -0.006(3) 0.001(3) 0.013(3)
C44 0.041(3) 0.040(3) 0.048(3) 0.001(3) -0.004(3) 0.012(3)
C45 0.037(4) 0.041(4) 0.049(4) 0.002(4) 0.006(4) -0.008(3)
C46 0.064(3) 0.050(3) 0.051(3) 0.000(3) 0.007(3) 0.001(3)
C47 0.052(3) 0.055(3) 0.049(3) -0.007(3) 0.006(3) 0.013(3)
C48 0.042(3) 0.036(3) 0.046(3) 0.005(3) -0.004(3) 0.009(3)
C49 0.060(3) 0.046(3) 0.049(3) 0.006(3) 0.008(3) -0.006(3)
C50 0.050(4) 0.057(4) 0.048(4) 0.007(4) -0.003(4) -0.006(4)
C51 0.068(3) 0.050(3) 0.051(3) 0.006(3) 0.007(3) -0.003(3)
C52 0.045(4) 0.037(4) 0.048(4) 0.000(4) 0.002(4) 0.013(3)
C53 0.041(3) 0.050(3) 0.049(4) 0.003(3) -0.004(3) -0.007(3)
C54 0.053(4) 0.060(4) 0.052(4) -0.009(4) 0.005(4) 0.018(4)
C55 0.052(5) 0.043(5) 0.058(5) 0.003(4) -0.003(5) 0.018(4)
C56 0.061(4) 0.056(4) 0.049(4) -0.001(4) 0.010(4) 0.002(4)
C57 0.032(4) 0.059(5) 0.060(5) -0.002(5) -0.008(4) -0.003(4)
C58 0.055(5) 0.053(5) 0.054(5) 0.023(5) -0.003(5) -0.003(4)
C59 0.072(4) 0.051(4) 0.054(4) 0.008(4) 0.007(4) -0.006(4)
C60 0.047(5) 0.047(5) 0.064(5) 0.004(5) 0.005(5) -0.011(4)
C61 0.067(5) 0.072(5) 0.057(5) 0.012(5) -0.006(5) -0.010(5)
C62 0.087(9) 0.078(9) 0.100(10) 0.030(8) -0.010(8) 0.030(8)
C63 0.080(9) 0.087(9) 0.113(10) -0.002(9) -0.013(9) -0.020(8)
C64 0.049(7) 0.085(9) 0.111(10) -0.006(8) -0.020(8) -0.012(7)
C65 0.095(6) 0.065(5) 0.066(5) 0.005(5) 0.008(5) -0.013(5)
C66 0.046(7) 0.079(9) 0.119(10) -0.016(8) -0.026(8) 0.014(7)
C67 0.109(10) 0.088(10) 0.094(10) 0.044(9) 0.006(9) 0.006(9)
C68 0.065(5) 0.076(5) 0.067(5) -0.015(5) 0.006(5) 0.024(5)
C69 0.087(9) 0.091(9) 0.094(10) 0.040(8) -0.001(8) 0.014(8)
C70 0.094(9) 0.071(8) 0.120(10) 0.026(8) 0.007(9) 0.031(8)
C71 0.074(5) 0.067(5) 0.066(5) 0.002(5) 0.017(5) -0.004(5)
C72 0.124(10) 0.077(9) 0.104(10) -0.012(8) -0.002(9) 0.040(8)
C73 0.089(9) 0.107(10) 0.117(10) -0.001(9) 0.017(9) -0.048(8)
C74 0.075(9) 0.080(9) 0.149(11) 0.004(9) -0.018(9) -0.024(8)
C75 0.124(10) 0.154(11) 0.108(11) -0.019(10) 0.010(9) 0.082(9)
C76 0.158(11) 0.119(10) 0.107(11) 0.016(10) 0.041(10) -0.034(10)
C77 0.061(9) 0.139(11) 0.094(10) -0.005(10) -0.017(8) 0.005(9)
C78 0.120(10) 0.137(11) 0.131(11) -0.053(10) -0.002(10) 0.055(9)
C79 0.118(10) 0.110(10) 0.133(11) 0.008(10) 0.058(9) -0.012(9)
C80 0.106(10) 0.087(9) 0.103(10) 0.038(8) -0.022(9) -0.009(8)
C81 0.126(11) 0.128(11) 0.128(11) -0.006(10) 0.044(10) -0.027(10)
C82 0.155(11) 0.147(11) 0.104(10) 0.037(10) -0.043(10) -0.045(10)
C83 0.169(11) 0.126(11) 0.120(11) 0.038(10) 0.014(10) -0.056(10)
C84 0.126(11) 0.151(11) 0.155(11) -0.009(11) 0.039(10) 0.036(10)
C85 0.130(11) 0.156(11) 0.114(11) 0.017(10) 0.032(10) -0.003(10)
C86 0.160(11) 0.161(11) 0.106(11) 0.007(10) -0.011(10) 0.018(11)
C87 0.156(11) 0.125(11) 0.158(11) 0.045(10) 0.031(11) -0.005(10)
C88 0.125(11) 0.166(11) 0.097(10) 0.026(10) -0.031(10) -0.010(10)

loop_
_atom_type_symbol
_atom_type_description
_atom_type_scat_dispersion_real
_atom_type_scat_dispersion_imag
_atom_type_scat_source
C C 0.0033 0.0016 'International Tables Vol C Tables 4.2.6.8 and 6.1.1.4'
H H 0.0000 0.0000 'International Tables Vol C Tables 4.2.6.8 and 6.1.1.4'
Al Al 0.0645 0.0514 'International Tables Vol C Tables 4.2.6.8 and 6.1.1.4'
Bi Bi -4.1077 10.2566 'International Tables Vol C Tables 4.2.6.8 and 6.1.1.4'
O O 0.0106 0.0060 'International Tables Vol C Tables 4.2.6.8 and 6.1.1.4'

loop_
_geom_angle_atom_site_label_1
_geom_angle_atom_site_label_2
_geom_angle_atom_site_label_3
_geom_angle
_geom_angle_site_symmetry_1
_geom_angle_site_symmetry_3
_geom_angle_publ_flag
Al1 Bi01 Bi04 65.65(4) . . ?
O1 Bi01 Bi04 100.89(18) 6_564 . ?
O1 Bi01 Al1 35.25(18) 6_564 . ?
O1 Bi01 O6 82.1(3) 6_564 . ?
O1 Bi01 O7 139.3(3) 6_564 . ?
O1 Bi01 O8 72.6(3) 6_564 6_564 ?
O3 Bi01 Bi04 30.04(19) . . ?
O3 Bi01 Al1 35.65(19) . . ?
O3 Bi01 O1 70.9(3) . 6_564 ?
O3 Bi01 O6 89.6(3) . . ?
O3 Bi01 O7 71.1(3) . . ?
O3 Bi01 O8 90.4(2) . 6_564 ?
O6 Bi01 Bi04 92.85(19) . . ?
O6 Bi01 Al1 83.8(2) . . ?
O6 Bi01 O7 83.5(3) . . ?
O6 Bi01 O8 153.2(3) . 6_564 ?
O7 Bi01 Bi04 42.18(18) . . ?
O7 Bi01 Al1 105.39(18) . . ?
O7 Bi01 O8 121.7(3) . 6_564 ?
O8 Bi01 Bi04 100.43(16) 6_564 . ?
O8 Bi01 Al1 80.67(17) 6_564 . ?
Al1 Bi02 Bi03 67.25(5) . . ?
O1 Bi02 Bi03 103.25(18) . . ?
O1 Bi02 Al1 36.00(18) . . ?
O1 Bi02 O4 81.3(3) . . ?
O1 Bi02 O9 77.1(3) . 6_564 ?
O1 Bi02 O10 138.6(3) . . ?
O2 Bi02 Bi03 30.05(19) . . ?
O2 Bi02 Al1 37.22(19) . . ?
O2 Bi02 O1 73.2(3) . . ?
O2 Bi02 O4 87.5(3) . . ?
O2 Bi02 O9 90.2(2) . 6_564 ?
O2 Bi02 O10 69.5(2) . . ?
O4 Bi02 Bi03 90.84(18) . . ?
O4 Bi02 Al1 82.39(19) . . ?
O4 Bi02 O9 158.0(3) . 6_564 ?
O4 Bi02 O10 79.7(3) . . ?
O9 Bi02 Bi03 98.00(17) 6_564 . ?
O9 Bi02 Al1 82.55(17) 6_564 . ?
O10 Bi02 Bi03 41.04(17) . . ?
O10 Bi02 Al1 104.79(18) . . ?
O10 Bi02 O9 119.7(3) . 6_564 ?
O2 Bi03 Bi02 30.5(2) . . ?
O2 Bi03 O5 88.4(3) . . ?
O2 Bi03 O6 80.9(3) . . ?
O2 Bi03 O9 87.4(3) . . ?
O2 Bi03 O10 70.5(3) . . ?
O5 Bi03 Bi02 74.7(2) . . ?
O5 Bi03 O6 161.1(2) . . ?
O5 Bi03 O9 84.1(3) . . ?
O5 Bi03 O10 78.2(3) . . ?
O6 Bi03 Bi02 102.18(16) . . ?
O9 Bi03 Bi02 112.42(18) . . ?
O9 Bi03 O6 79.9(3) . . ?
O9 Bi03 O10 151.8(3) . . ?
O10 Bi03 Bi02 41.63(17) . . ?
O10 Bi03 O6 112.3(2) . . ?
O3 Bi04 Bi01 30.97(19) . . ?
O3 Bi04 O4 83.0(3) . . ?
O3 Bi04 O7 69.9(3) . . ?
O3 Bi04 O8 91.1(3) . . ?
O3 Bi04 O11 81.4(3) . . ?
O4 Bi04 Bi01 103.24(17) . . ?
O4 Bi04 O7 113.4(2) . . ?
O4 Bi04 O11 158.2(3) . . ?
O7 Bi04 Bi01 39.99(18) . . ?
O7 Bi04 O11 75.0(3) . . ?
O8 Bi04 Bi01 115.5(2) . . ?
O8 Bi04 O4 85.7(3) . . ?
O8 Bi04 O7 150.1(3) . . ?
O8 Bi04 O11 79.5(3) . . ?
O11 Bi04 Bi01 69.59(19) . . ?
Bi01 Al1 Bi01 123.27(15) 6_564 . ?
Bi02 Al1 Bi01 122.756(11) . . ?
Bi02 Al1 Bi01 85.019(11) . 6_564 ?
Bi02 Al1 Bi01 85.019(11) 6_564 . ?
Bi02 Al1 Bi01 122.756(11) 6_564 6_564 ?
Bi02 Al1 Bi02 122.88(15) 6_564 . ?
O1 Al1 Bi01 136.3(3) 6_564 6_564 ?
O1 Al1 Bi01 42.6(2) 6_564 . ?
O1 Al1 Bi01 136.3(3) . . ?
O1 Al1 Bi01 42.6(2) . 6_564 ?
O1 Al1 Bi02 138.7(3) 6_564 . ?
O1 Al1 Bi02 42.4(2) . . ?
O1 Al1 Bi02 42.4(2) 6_564 6_564 ?
O1 Al1 Bi02 138.7(3) . 6_564 ?
O1 Al1 O1 178.5(5) 6_564 . ?
O1 Al1 O2 84.1(3) . . ?
O1 Al1 O2 84.1(3) 6_564 6_564 ?
O1 Al1 O2 97.1(3) 6_564 . ?
O1 Al1 O2 97.1(3) . 6_564 ?
O1 Al1 O3 83.9(3) 6_564 . ?
O1 Al1 O3 95.0(3) 6_564 6_564 ?
O1 Al1 O3 83.9(3) . 6_564 ?
O1 Al1 O3 95.0(3) . . ?
O2 Al1 Bi01 126.6(2) 6_564 . ?
O2 Al1 Bi01 95.6(2) . . ?
O2 Al1 Bi01 126.6(2) . 6_564 ?
O2 Al1 Bi01 95.6(2) 6_564 6_564 ?
O2 Al1 Bi02 41.7(2) 6_564 6_564 ?
O2 Al1 Bi02 92.8(3) . 6_564 ?
O2 Al1 Bi02 92.8(3) 6_564 . ?
O2 Al1 Bi02 41.7(2) . . ?
O2 Al1 O2 86.2(5) 6_564 . ?
O3 Al1 Bi01 94.4(3) . 6_564 ?
O3 Al1 Bi01 94.4(3) 6_564 . ?
O3 Al1 Bi01 41.3(2) 6_564 6_564 ?
O3 Al1 Bi01 41.3(2) . . ?
O3 Al1 Bi02 126.3(2) 6_564 . ?
O3 Al1 Bi02 126.3(2) . 6_564 ?
O3 Al1 Bi02 94.9(2) 6_564 6_564 ?
O3 Al1 Bi02 94.9(2) . . ?
O3 Al1 O2 93.3(3) . . ?
O3 Al1 O2 93.3(3) 6_564 6_564 ?
O3 Al1 O2 167.8(3) 6_564 . ?
O3 Al1 O2 167.8(3) . 6_564 ?
O3 Al1 O3 89.7(5) . 6_564 ?
Bi02 O1 Bi01 156.1(3) . 6_564 ?
Al1 O1 Bi01 102.1(3) . 6_564 ?
Al1 O1 Bi02 101.6(3) . . ?
Bi03 O2 Bi02 119.4(3) . . ?
Al1 O2 Bi02 101.1(3) . . ?
Al1 O2 Bi03 139.4(4) . . ?
Bi04 O3 Bi01 119.0(3) . . ?
Al1 O3 Bi01 103.1(3) . . ?
Al1 O3 Bi04 137.8(4) . . ?
Bi02 O4 Bi04 129.2(3) . . ?
C9 O4 Bi02 109.1(6) . . ?
C9 O4 Bi04 117.6(7) . . ?
C1 O5 Bi03 119.9(7) . . ?
Bi01 O6 Bi03 129.4(3) . . ?
C3 O6 Bi01 117.7(7) . . ?
C3 O6 Bi03 110.7(7) . . ?
Bi01 O7 Bi04 97.8(3) . . ?
C22 O7 Bi01 127.1(7) . . ?
C22 O7 Bi04 134.8(7) . . ?
Bi04 O8 Bi01 123.4(3) . 6_564 ?
C5 O8 Bi01 122.2(7) . 6_564 ?
C5 O8 Bi04 113.3(7) . . ?
Bi03 O9 Bi02 126.7(3) . 6_564 ?
C6 O9 Bi02 121.7(6) . 6_564 ?
C6 O9 Bi03 111.3(6) . . ?
Bi03 O10 Bi02 97.3(2) . . ?
C2 O10 Bi02 141.8(6) . . ?
C2 O10 Bi03 120.3(6) . . ?
C16 O11 Bi04 102.1(7) . . ?
O5 C1 C19 120.5(10) . . ?
O5 C1 C27 118.0(10) . . ?
C19 C1 C27 121.5(12) . . ?
O10 C2 C4 121.5(10) . . ?
O10 C2 C20 118.0(11) . . ?
C4 C2 C20 120.5(10) . . ?
O6 C3 C14 120.4(10) . . ?
O6 C3 C31 118.4(10) . . ?
C14 C3 C31 121.1(10) . . ?
C2 C4 C18 119.3(11) . . ?
C2 C4 C23 122.0(10) . . ?
C18 C4 C23 118.5(11) . . ?
O8 C5 C11 121.8(11) . . ?
O8 C5 C34 119.7(11) . . ?
C11 C5 C34 118.5(12) . . ?
O9 C6 C15 120.6(11) . . ?
C7 C6 O9 119.1(11) . . ?
C7 C6 C15 120.2(11) . . ?
C6 C7 C8 122.1(10) . . ?
C6 C7 C33 120.4(12) . . ?
C33 C7 C8 117.4(11) . . ?
C7 C8 H8A 109.0 . . ?
C7 C8 H8B 109.0 . . ?
H8A C8 H8B 107.8 . . ?
C31 C8 C7 113.1(10) . . ?
C31 C8 H8A 109.0 . . ?
C31 C8 H8B 109.0 . . ?
O4 C9 C25 118.9(10) . . ?
C17 C9 O4 119.3(10) . . ?
C17 C9 C25 121.7(10) . . ?
H10A C10 H10B 107.7 . . ?
C20 C10 H10A 108.9 . . ?
C20 C10 H10B 108.9 . . ?
C20 C10 C25 113.6(10) . . ?
C25 C10 H10A 108.9 . . ?
C25 C10 H10B 108.9 . . ?
C5 C11 C28 119.2(12) . . ?
C51 C11 C5 121.7(13) . . ?
C51 C11 C28 119.1(13) . . ?
H12A C12 H12B 107.6 . . ?
C15 C12 H12A 108.6 . . ?
C15 C12 H12B 108.6 . . ?
C15 C12 C19 114.6(10) . . ?
C19 C12 H12A 108.6 . . ?
C19 C12 H12B 108.6 . . ?
H13A C13 H13B 108.0 . . ?
C14 C13 H13A 109.3 . . ?
C14 C13 H13B 109.3 . . ?
C36 C13 H13A 109.3 . . ?
C36 C13 H13B 109.3 . . ?
C36 C13 C14 111.4(10) . . ?
C3 C14 C13 123.2(10) . . ?
C44 C14 C3 117.7(11) . . ?
C44 C14 C13 119.0(11) . . ?
C6 C15 C12 122.4(11) . . ?
C24 C15 C6 117.1(11) . . ?
C24 C15 C12 120.5(12) . . ?
O11 C16 C30 119.3(11) . . ?
O11 C16 C39 120.6(11) . . ?
C39 C16 C30 119.7(12) . . ?
C9 C17 C21 121.8(10) . . ?
C9 C17 C29 117.7(11) . . ?
C29 C17 C21 120.5(11) . . ?
C4 C18 H18 119.1 . . ?
C35 C18 C4 121.8(12) . . ?
C35 C18 H18 119.1 . . ?
C1 C19 C12 119.7(11) . . ?
C1 C19 C38 119.9(11) . . ?
C38 C19 C12 120.3(11) . . ?
C2 C20 C10 119.4(10) . . ?
C41 C20 C2 119.0(12) . . ?
C41 C20 C10 121.3(11) . . ?
C17 C21 H21A 108.8 . . ?
C17 C21 H21B 108.8 . . ?
H21A C21 H21B 107.7 . . ?
C34 C21 C17 113.6(10) . . ?
C34 C21 H21A 108.8 . . ?
C34 C21 H21B 108.8 . . ?
O7 C22 C32 118.7(11) . . ?
O7 C22 C36 119.1(11) . . ?
C36 C22 C32 122.3(11) . . ?
C4 C23 H23A 107.4 . . ?
C4 C23 H23B 107.4 . . ?
H23A C23 H23B 107.0 . . ?
C27 C23 C4 119.6(10) . . ?
C27 C23 H23A 107.4 . . ?
C27 C23 H23B 107.4 . . ?
C15 C24 H24 117.8 . . ?
C42 C24 C15 124.5(12) . . ?
C42 C24 H24 117.8 . . ?
C9 C25 C10 122.4(10) . . ?
C40 C25 C9 117.2(11) . . ?
C40 C25 C10 120.3(10) . . ?
H26A C26 H26B 107.5 . . ?
C32 C26 H26A 108.4 . . ?
C32 C26 H26B 108.4 . . ?
C39 C26 H26A 108.4 . . ?
C39 C26 H26B 108.4 . . ?
C39 C26 C32 115.5(11) . . ?
C1 C27 C23 121.6(11) . . ?
C53 C27 C1 117.7(11) . . ?
C53 C27 C23 120.6(10) . . ?
C11 C28 H28A 109.4 . . ?
C11 C28 H28B 109.4 . . ?
C11 C28 C30 111.2(11) . . ?
H28A C28 H28B 108.0 . . ?
C30 C28 H28A 109.4 . . ?
C30 C28 H28B 109.4 . . ?
C17 C29 H29 118.5 . . ?
C45 C29 C17 123.0(11) . . ?
C45 C29 H29 118.5 . . ?
C16 C30 C28 122.8(12) . . ?
C46 C30 C16 118.0(12) . . ?
C46 C30 C28 119.2(12) . . ?
C3 C31 C8 121.5(10) . . ?
C48 C31 C3 117.4(11) . . ?
C48 C31 C8 121.1(11) . . ?
C22 C32 C26 121.2(11) . . ?
C22 C32 C47 117.0(12) . . ?
C47 C32 C26 121.8(12) . . ?
C7 C33 H33 119.6 . . ?
C7 C33 C42 120.9(11) . . ?
C42 C33 H33 119.6 . . ?
C5 C34 C21 121.8(11) . . ?
C49 C34 C5 117.9(12) . . ?
C49 C34 C21 120.3(12) . . ?
C18 C35 C41 117.6(9) . . ?
C18 C35 C57 123.6(9) . . ?
C41 C35 C57 118.8(8) . . ?
C22 C36 C13 122.5(11) . . ?
C22 C36 C43 117.0(12) . . ?
C43 C36 C13 120.4(11) . . ?
C39 C37 H37 117.6 . . ?
C39 C37 C56 124.8(12) . . ?
C56 C37 H37 117.6 . . ?
C19 C38 H38 120.1 . . ?
C19 C38 C50 119.8(11) . . ?
C50 C38 H38 120.1 . . ?
C16 C39 C26 120.8(12) . . ?
C37 C39 C16 119.0(12) . . ?
C37 C39 C26 120.1(11) . . ?
C25 C40 H40 118.2 . . ?
C45 C40 C25 123.6(11) . . ?
C45 C40 H40 118.2 . . ?
C20 C41 C35 121.4(11) . . ?
C20 C41 H41 119.3 . . ?
C35 C41 H41 119.3 . . ?
C24 C42 C33 116.8(10) . . ?
C24 C42 C58 124.2(10) . . ?
C33 C42 C58 119.0(9) . . ?
C36 C43 H43 118.3 . . ?
C54 C43 C36 123.4(12) . . ?
C54 C43 H43 118.3 . . ?
C14 C44 H44 118.2 . . ?
C14 C44 C52 123.6(11) . . ?
C52 C44 H44 118.2 . . ?
C29 C45 C60 123.0(9) . . ?
C40 C45 C29 116.7(9) . . ?
C40 C45 C60 120.1(9) . . ?
C30 C46 H46 118.4 . . ?
C30 C46 C56 123.1(13) . . ?
C56 C46 H46 118.4 . . ?
C32 C47 H47 118.5 . . ?
C54 C47 C32 123.1(13) . . ?
C54 C47 H47 118.5 . . ?
C31 C48 H48 118.4 . . ?
C52 C48 C31 123.2(11) . . ?
C52 C48 H48 118.4 . . ?
C34 C49 H49 118.9 . . ?
C59 C49 C34 122.3(12) . . ?
C59 C49 H49 118.9 . . ?
C38 C50 C61 121.5(9) . . ?
C53 C50 C38 118.4(10) . . ?
C53 C50 C61 120.1(10) . . ?
C11 C51 H51 119.8 . . ?
C11 C51 C59 120.3(13) . . ?
C59 C51 H51 119.8 . . ?
C44 C52 C55 119.2(9) . . ?
C48 C52 C44 116.8(9) . . ?
C48 C52 C55 123.9(9) . . ?
C27 C53 H53 118.6 . . ?
C50 C53 C27 122.8(11) . . ?
C50 C53 H53 118.6 . . ?
C43 C54 C68 122.9(9) . . ?
C47 C54 C43 117.1(10) . . ?
C47 C54 C68 119.9(10) . . ?
C62 C55 C52 111.6(6) . . ?
C70 C55 C52 112.5(6) . . ?
C70 C55 C62 107.1(6) . . ?
C70 C55 C72 107.6(6) . . ?
C72 C55 C52 111.1(6) . . ?
C72 C55 C62 106.6(6) . . ?
C37 C56 C46 115.2(11) . . ?
C37 C56 C71 126.1(10) . . ?
C46 C56 C71 118.7(10) . . ?
C64 C57 C35 111.3(6) . . ?
C64 C57 C66 107.4(6) . . ?
C66 C57 C35 111.4(6) . . ?
C77 C57 C35 112.2(6) . . ?
C77 C57 C64 107.4(6) . . ?
C77 C57 C66 106.9(6) . . ?
C67 C58 C42 111.9(6) . . ?
C67 C58 C80 107.1(6) . . ?
C69 C58 C42 111.4(6) . . ?
C69 C58 C67 107.7(6) . . ?
C69 C58 C80 107.4(6) . . ?
C80 C58 C42 111.2(6) . . ?
C49 C59 C65 119.5(10) . . ?
C51 C59 C49 119.2(11) . . ?
C51 C59 C65 121.2(10) . . ?
C63 C60 C45 111.9(6) . . ?
C63 C60 C73 106.6(6) . . ?
C73 C60 C45 111.0(6) . . ?
C74 C60 C45 112.2(6) . . ?
C74 C60 C63 107.4(6) . . ?
C74 C60 C73 107.4(6) . . ?
C82 C61 C50 112.5(7) . . ?
C82 C61 C86 107.1(7) . . ?
C82 C61 C88 107.0(7) . . ?
C86 C61 C50 111.8(7) . . ?
C88 C61 C50 112.0(7) . . ?
C88 C61 C86 106.0(7) . . ?
C55 C62 H62A 109.5 . . ?
C55 C62 H62B 109.5 . . ?
C55 C62 H62C 109.5 . . ?
H62A C62 H62B 109.5 . . ?
H62A C62 H62C 109.5 . . ?
H62B C62 H62C 109.5 . . ?
C60 C63 H63A 109.5 . . ?
C60 C63 H63B 109.5 . . ?
C60 C63 H63C 109.5 . . ?
H63A C63 H63B 109.5 . . ?
H63A C63 H63C 109.5 . . ?
H63B C63 H63C 109.5 . . ?
C57 C64 H64A 109.5 . . ?
C57 C64 H64B 109.5 . . ?
C57 C64 H64C 109.5 . . ?
H64A C64 H64B 109.5 . . ?
H64A C64 H64C 109.5 . . ?
H64B C64 H64C 109.5 . . ?
C76 C65 C59 112.3(7) . . ?
C76 C65 C83 106.9(7) . . ?
C76 C65 C87 106.8(7) . . ?
C83 C65 C59 111.9(7) . . ?
C87 C65 C59 111.7(7) . . ?
C87 C65 C83 106.8(7) . . ?
C57 C66 H66A 109.5 . . ?
C57 C66 H66B 109.5 . . ?
C57 C66 H66C 109.5 . . ?
H66A C66 H66B 109.5 . . ?
H66A C66 H66C 109.5 . . ?
H66B C66 H66C 109.5 . . ?
C58 C67 H67A 109.5 . . ?
C58 C67 H67B 109.5 . . ?
C58 C67 H67C 109.5 . . ?
H67A C67 H67B 109.5 . . ?
H67A C67 H67C 109.5 . . ?
H67B C67 H67C 109.5 . . ?
C75 C68 C54 112.4(7) . . ?
C75 C68 C78 107.4(7) . . ?
C75 C68 C84 106.7(7) . . ?
C78 C68 C54 112.2(7) . . ?
C78 C68 C84 106.5(7) . . ?
C84 C68 C54 111.4(6) . . ?
C58 C69 H69A 109.5 . . ?
C58 C69 H69B 109.5 . . ?
C58 C69 H69C 109.5 . . ?
H69A C69 H69B 109.5 . . ?
H69A C69 H69C 109.5 . . ?
H69B C69 H69C 109.5 . . ?
C55 C70 H70A 109.5 . . ?
C55 C70 H70B 109.5 . . ?
C55 C70 H70C 109.5 . . ?
H70A C70 H70B 109.5 . . ?
H70A C70 H70C 109.5 . . ?
H70B C70 H70C 109.5 . . ?
C79 C71 C56 112.6(7) . . ?
C79 C71 C81 107.6(7) . . ?
C79 C71 C85 106.7(7) . . ?
C81 C71 C56 111.7(7) . . ?
C81 C71 C85 106.3(7) . . ?
C85 C71 C56 111.5(7) . . ?
C55 C72 H72A 109.5 . . ?
C55 C72 H72B 109.5 . . ?
C55 C72 H72C 109.5 . . ?
H72A C72 H72B 109.5 . . ?
H72A C72 H72C 109.5 . . ?
H72B C72 H72C 109.5 . . ?
C60 C73 H73A 109.5 . . ?
C60 C73 H73B 109.5 . . ?
C60 C73 H73C 109.5 . . ?
H73A C73 H73B 109.5 . . ?
H73A C73 H73C 109.5 . . ?
H73B C73 H73C 109.5 . . ?
C60 C74 H74A 109.5 . . ?
C60 C74 H74B 109.5 . . ?
C60 C74 H74C 109.5 . . ?
H74A C74 H74B 109.5 . . ?
H74A C74 H74C 109.5 . . ?
H74B C74 H74C 109.5 . . ?
C68 C75 H75A 109.5 . . ?
C68 C75 H75B 109.5 . . ?
C68 C75 H75C 109.5 . . ?
H75A C75 H75B 109.5 . . ?
H75A C75 H75C 109.5 . . ?
H75B C75 H75C 109.5 . . ?
C65 C76 H76A 109.5 . . ?
C65 C76 H76B 109.5 . . ?
C65 C76 H76C 109.5 . . ?
H76A C76 H76B 109.5 . . ?
H76A C76 H76C 109.5 . . ?
H76B C76 H76C 109.5 . . ?
C57 C77 H77A 109.5 . . ?
C57 C77 H77B 109.5 . . ?
C57 C77 H77C 109.5 . . ?
H77A C77 H77B 109.5 . . ?
H77A C77 H77C 109.5 . . ?
H77B C77 H77C 109.5 . . ?
C68 C78 H78A 109.5 . . ?
C68 C78 H78B 109.5 . . ?
C68 C78 H78C 109.5 . . ?
H78A C78 H78B 109.5 . . ?
H78A C78 H78C 109.5 . . ?
H78B C78 H78C 109.5 . . ?
C71 C79 H79A 109.5 . . ?
C71 C79 H79B 109.5 . . ?
C71 C79 H79C 109.5 . . ?
H79A C79 H79B 109.5 . . ?
H79A C79 H79C 109.5 . . ?
H79B C79 H79C 109.5 . . ?
C58 C80 H80A 109.5 . . ?
C58 C80 H80B 109.5 . . ?
C58 C80 H80C 109.5 . . ?
H80A C80 H80B 109.5 . . ?
H80A C80 H80C 109.5 . . ?
H80B C80 H80C 109.5 . . ?
C71 C81 H81A 109.5 . . ?
C71 C81 H81B 109.5 . . ?
C71 C81 H81C 109.5 . . ?
H81A C81 H81B 109.5 . . ?
H81A C81 H81C 109.5 . . ?
H81B C81 H81C 109.5 . . ?
C61 C82 H82A 109.5 . . ?
C61 C82 H82B 109.5 . . ?
C61 C82 H82C 109.5 . . ?
H82A C82 H82B 109.5 . . ?
H82A C82 H82C 109.5 . . ?
H82B C82 H82C 109.5 . . ?
C65 C83 H83A 109.5 . . ?
C65 C83 H83B 109.5 . . ?
C65 C83 H83C 109.5 . . ?
H83A C83 H83B 109.5 . . ?
H83A C83 H83C 109.5 . . ?
H83B C83 H83C 109.5 . . ?
C68 C84 H84A 109.5 . . ?
C68 C84 H84B 109.5 . . ?
C68 C84 H84C 109.5 . . ?
H84A C84 H84B 109.5 . . ?
H84A C84 H84C 109.5 . . ?
H84B C84 H84C 109.5 . . ?
C71 C85 H85A 109.5 . . ?
C71 C85 H85B 109.5 . . ?
C71 C85 H85C 109.5 . . ?
H85A C85 H85B 109.5 . . ?
H85A C85 H85C 109.5 . . ?
H85B C85 H85C 109.5 . . ?
C61 C86 H86A 109.5 . . ?
C61 C86 H86B 109.5 . . ?
C61 C86 H86C 109.5 . . ?
H86A C86 H86B 109.5 . . ?
H86A C86 H86C 109.5 . . ?
H86B C86 H86C 109.5 . . ?
C65 C87 H87A 109.5 . . ?
C65 C87 H87B 109.5 . . ?
C65 C87 H87C 109.5 . . ?
H87A C87 H87B 109.5 . . ?
H87A C87 H87C 109.5 . . ?
H87B C87 H87C 109.5 . . ?
C61 C88 H88A 109.5 . . ?
C61 C88 H88B 109.5 . . ?
C61 C88 H88C 109.5 . . ?
H88A C88 H88B 109.5 . . ?
H88A C88 H88C 109.5 . . ?
H88B C88 H88C 109.5 . . ?

loop_
_geom_bond_atom_site_label_1
_geom_bond_atom_site_label_2
_geom_bond_distance
_geom_bond_site_symmetry_2
_geom_bond_publ_flag
Bi01 Bi04 3.6119(6) . ?
Bi01 Al1 3.137(2) . ?
Bi01 O1 2.173(7) 6_564 ?
Bi01 O3 2.125(7) . ?
Bi01 O6 2.180(8) . ?
Bi01 O7 2.343(8) . ?
Bi01 O8 2.742(8) 6_564 ?
Bi02 Bi03 3.5840(6) . ?
Bi02 Al1 3.086(2) . ?
Bi02 O1 2.124(7) . ?
Bi02 O2 2.090(7) . ?
Bi02 O4 2.309(7) . ?
Bi02 O9 2.528(7) 6_564 ?
Bi02 O10 2.401(7) . ?
Bi03 O2 2.061(7) . ?
Bi03 O5 2.112(8) . ?
Bi03 O6 2.689(8) . ?
Bi03 O9 2.281(7) . ?
Bi03 O10 2.373(7) . ?
Bi04 O3 2.067(7) . ?
Bi04 O4 2.415(8) . ?
Bi04 O7 2.448(7) . ?
Bi04 O8 2.210(8) . ?
Bi04 O11 2.473(9) . ?
Al1 Bi01 3.137(2) 6_564 ?
Al1 Bi02 3.085(2) 6_564 ?
Al1 O1 1.851(7) . ?
Al1 O1 1.851(7) 6_564 ?
Al1 O2 1.902(8) 6_564 ?
Al1 O2 1.902(8) . ?
Al1 O3 1.877(8) 6_564 ?
Al1 O3 1.877(8) . ?
O1 Bi01 2.173(7) 6_564 ?
O4 C9 1.396(12) . ?
O5 C1 1.359(14) . ?
O6 C3 1.383(12) . ?
O7 C22 1.370(13) . ?
O8 Bi01 2.742(8) 6_564 ?
O8 C5 1.372(14) . ?
O9 Bi02 2.528(7) 6_564 ?
O9 C6 1.386(13) . ?
O10 C2 1.370(12) . ?
O11 C16 1.356(14) . ?
C1 C19 1.386(16) . ?
C1 C27 1.402(15) . ?
C2 C4 1.374(16) . ?
C2 C20 1.403(16) . ?
C3 C14 1.390(15) . ?
C3 C31 1.409(16) . ?
C4 C18 1.390(15) . ?
C4 C23 1.523(16) . ?
C5 C11 1.407(18) . ?
C5 C34 1.419(17) . ?
C6 C7 1.383(16) . ?
C6 C15 1.410(17) . ?
C7 C8 1.536(17) . ?
C7 C33 1.394(16) . ?
C8 H8A 0.9900 . ?
C8 H8B 0.9900 . ?
C8 C31 1.515(15) . ?
C9 C17 1.389(16) . ?
C9 C25 1.409(15) . ?
C10 H10A 0.9900 . ?
C10 H10B 0.9900 . ?
C10 C20 1.509(17) . ?
C10 C25 1.532(15) . ?
C11 C28 1.523(17) . ?
C11 C51 1.375(17) . ?
C12 H12A 0.9900 . ?
C12 H12B 0.9900 . ?
C12 C15 1.487(16) . ?
C12 C19 1.521(16) . ?
C13 H13A 0.9900 . ?
C13 H13B 0.9900 . ?
C13 C14 1.521(16) . ?
C13 C36 1.499(17) . ?
C14 C44 1.377(15) . ?
C15 C24 1.403(16) . ?
C16 C30 1.406(17) . ?
C16 C39 1.387(16) . ?
C17 C21 1.529(16) . ?
C17 C29 1.395(16) . ?
C18 H18 0.9500 . ?
C18 C35 1.381(15) . ?
C19 C38 1.407(17) . ?
C20 C41 1.376(15) . ?
C21 H21A 0.9900 . ?
C21 H21B 0.9900 . ?
C21 C34 1.519(17) . ?
C22 C32 1.403(17) . ?
C22 C36 1.379(16) . ?
C23 H23A 0.9900 . ?
C23 H23B 0.9900 . ?
C23 C27 1.513(15) . ?
C24 H24 0.9500 . ?
C24 C42 1.365(16) . ?
C25 C40 1.386(15) . ?
C26 H26A 0.9900 . ?
C26 H26B 0.9900 . ?
C26 C32 1.514(17) . ?
C26 C39 1.507(17) . ?
C27 C53 1.393(17) . ?
C28 H28A 0.9900 . ?
C28 H28B 0.9900 . ?
C28 C30 1.557(17) . ?
C29 H29 0.9500 . ?
C29 C45 1.391(15) . ?
C30 C46 1.387(18) . ?
C31 C48 1.393(15) . ?
C32 C47 1.422(16) . ?
C33 H33 0.9500 . ?
C33 C42 1.414(16) . ?
C34 C49 1.409(17) . ?
C35 C41 1.410(16) . ?
C35 C57 1.533(11) . ?
C36 C43 1.406(16) . ?
C37 H37 0.9500 . ?
C37 C39 1.361(18) . ?
C37 C56 1.366(17) . ?
C38 H38 0.9500 . ?
C38 C50 1.412(16) . ?
C40 H40 0.9500 . ?
C40 C45 1.383(15) . ?
C41 H41 0.9500 . ?
C42 C58 1.537(11) . ?
C43 H43 0.9500 . ?
C43 C54 1.396(17) . ?
C44 H44 0.9500 . ?
C44 C52 1.386(16) . ?
C45 C60 1.532(11) . ?
C46 H46 0.9500 . ?
C46 C56 1.401(17) . ?
C47 H47 0.9500 . ?
C47 C54 1.355(17) . ?
C48 H48 0.9500 . ?
C48 C52 1.371(15) . ?
C49 H49 0.9500 . ?
C49 C59 1.384(17) . ?
C50 C53 1.393(16) . ?
C50 C61 1.521(12) . ?
C51 H51 0.9500 . ?
C51 C59 1.381(18) . ?
C52 C55 1.529(11) . ?
C53 H53 0.9500 . ?
C54 C68 1.527(12) . ?
C55 C62 1.484(7) . ?
C55 C70 1.474(7) . ?
C55 C72 1.482(7) . ?
C56 C71 1.528(12) . ?
C57 C64 1.479(7) . ?
C57 C66 1.481(7) . ?
C57 C77 1.478(7) . ?
C58 C67 1.476(7) . ?
C58 C69 1.475(7) . ?
C58 C80 1.481(7) . ?
C59 C65 1.529(12) . ?
C60 C63 1.480(7) . ?
C60 C73 1.482(7) . ?
C60 C74 1.473(7) . ?
C61 C82 1.471(8) . ?
C61 C86 1.485(8) . ?
C61 C88 1.483(8) . ?
C62 H62A 0.9800 . ?
C62 H62B 0.9800 . ?
C62 H62C 0.9800 . ?
C63 H63A 0.9800 . ?
C63 H63B 0.9800 . ?
C63 H63C 0.9800 . ?
C64 H64A 0.9800 . ?
C64 H64B 0.9800 . ?
C64 H64C 0.9800 . ?
C65 C76 1.475(8) . ?
C65 C83 1.480(8) . ?
C65 C87 1.477(7) . ?
C66 H66A 0.9800 . ?
C66 H66B 0.9800 . ?
C66 H66C 0.9800 . ?
C67 H67A 0.9800 . ?
C67 H67B 0.9800 . ?
C67 H67C 0.9800 . ?
C68 C75 1.473(8) . ?
C68 C78 1.476(8) . ?
C68 C84 1.486(8) . ?
C69 H69A 0.9800 . ?
C69 H69B 0.9800 . ?
C69 H69C 0.9800 . ?
C70 H70A 0.9800 . ?
C70 H70B 0.9800 . ?
C70 H70C 0.9800 . ?
C71 C79 1.473(8) . ?
C71 C81 1.480(8) . ?
C71 C85 1.486(8) . ?
C72 H72A 0.9800 . ?
C72 H72B 0.9800 . ?
C72 H72C 0.9800 . ?
C73 H73A 0.9800 . ?
C73 H73B 0.9800 . ?
C73 H73C 0.9800 . ?
C74 H74A 0.9800 . ?
C74 H74B 0.9800 . ?
C74 H74C 0.9800 . ?
C75 H75A 0.9800 . ?
C75 H75B 0.9800 . ?
C75 H75C 0.9800 . ?
C76 H76A 0.9800 . ?
C76 H76B 0.9800 . ?
C76 H76C 0.9800 . ?
C77 H77A 0.9800 . ?
C77 H77B 0.9800 . ?
C77 H77C 0.9800 . ?
C78 H78A 0.9800 . ?
C78 H78B 0.9800 . ?
C78 H78C 0.9800 . ?
C79 H79A 0.9800 . ?
C79 H79B 0.9800 . ?
C79 H79C 0.9800 . ?
C80 H80A 0.9800 . ?
C80 H80B 0.9800 . ?
C80 H80C 0.9800 . ?
C81 H81A 0.9800 . ?
C81 H81B 0.9800 . ?
C81 H81C 0.9800 . ?
C82 H82A 0.9800 . ?
C82 H82B 0.9800 . ?
C82 H82C 0.9800 . ?
C83 H83A 0.9800 . ?
C83 H83B 0.9800 . ?
C83 H83C 0.9800 . ?
C84 H84A 0.9800 . ?
C84 H84B 0.9800 . ?
C84 H84C 0.9800 . ?
C85 H85A 0.9800 . ?
C85 H85B 0.9800 . ?
C85 H85C 0.9800 . ?
C86 H86A 0.9800 . ?
C86 H86B 0.9800 . ?
C86 H86C 0.9800 . ?
C87 H87A 0.9800 . ?
C87 H87B 0.9800 . ?
C87 H87C 0.9800 . ?
C88 H88A 0.9800 . ?
C88 H88B 0.9800 . ?
C88 H88C 0.9800 . ?

loop_
_geom_torsion_atom_site_label_1
_geom_torsion_atom_site_label_2
_geom_torsion_atom_site_label_3
_geom_torsion_atom_site_label_4
_geom_torsion
_geom_torsion_site_symmetry_1
_geom_torsion_site_symmetry_2
_geom_torsion_site_symmetry_3
_geom_torsion_site_symmetry_4
_geom_torsion_publ_flag
Bi01 Al1 O1 Bi01 -92.1(4) . . . 6_564 ?
Bi01 Al1 O1 Bi02 -177.0(5) 6_564 . . . ?
Bi01 Al1 O1 Bi02 90.9(4) . . . . ?
Bi01 Al1 O3 Bi01 138.2(2) 6_564 . . . ?
Bi01 Al1 O3 Bi04 -46.6(6) 6_564 . . . ?
Bi01 Al1 O3 Bi04 175.2(8) . . . . ?
Bi01 O6 C3 C14 -95.2(12) . . . . ?
Bi01 O6 C3 C31 83.8(12) . . . . ?
Bi01 O7 C22 C32 -91.2(12) . . . . ?
Bi01 O7 C22 C36 88.5(13) . . . . ?
Bi01 O8 C5 C11 101.3(12) 6_564 . . . ?
Bi01 O8 C5 C34 -79.6(12) 6_564 . . . ?
Bi02 Al1 O1 Bi01 88.5(4) 6_564 . . 6_564 ?
Bi02 Al1 O1 Bi01 177.0(5) . . . 6_564 ?
Bi02 Al1 O1 Bi02 -88.5(4) 6_564 . . . ?
Bi02 Al1 O3 Bi01 -136.4(2) . . . . ?
Bi02 Al1 O3 Bi01 1.3(4) 6_564 . . . ?
Bi02 Al1 O3 Bi04 176.5(4) 6_564 . . . ?
Bi02 Al1 O3 Bi04 38.8(6) . . . . ?
Bi02 O4 C9 C17 78.2(12) . . . . ?
Bi02 O4 C9 C25 -98.7(11) . . . . ?
Bi02 O9 C6 C7 -81.8(11) 6_564 . . . ?
Bi02 O9 C6 C15 100.5(11) 6_564 . . . ?
Bi02 O10 C2 C4 -91.4(14) . . . . ?
Bi02 O10 C2 C20 88.0(14) . . . . ?
Bi03 O5 C1 C19 88.4(12) . . . . ?
Bi03 O5 C1 C27 -94.0(11) . . . . ?
Bi03 O6 C3 C14 100.0(11) . . . . ?
Bi03 O6 C3 C31 -81.0(11) . . . . ?
Bi03 O9 C6 C7 92.3(10) . . . . ?
Bi03 O9 C6 C15 -85.4(11) . . . . ?
Bi03 O10 C2 C4 77.9(12) . . . . ?
Bi03 O10 C2 C20 -102.7(10) . . . . ?
Bi04 O4 C9 C17 -81.2(12) . . . . ?
Bi04 O4 C9 C25 101.8(11) . . . . ?
Bi04 O7 C22 C32 80.6(14) . . . . ?
Bi04 O7 C22 C36 -99.8(13) . . . . ?
Bi04 O8 C5 C11 -90.4(12) . . . . ?
Bi04 O8 C5 C34 88.7(11) . . . . ?
Bi04 O11 C16 C30 82.8(12) . . . . ?
Bi04 O11 C16 C39 -90.2(12) . . . . ?
O1 Al1 O3 Bi01 2.1(3) 6_564 . . . ?
O1 Al1 O3 Bi01 -179.0(3) . . . . ?
O1 Al1 O3 Bi04 -3.8(6) . . . . ?
O1 Al1 O3 Bi04 177.3(6) 6_564 . . . ?
O2 Al1 O1 Bi01 176.0(3) . . . 6_564 ?
O2 Al1 O1 Bi01 90.6(3) 6_564 . . 6_564 ?
O2 Al1 O1 Bi02 -1.0(3) . . . . ?
O2 Al1 O1 Bi02 -86.4(3) 6_564 . . . ?
O2 Al1 O3 Bi01 -94.7(3) . . . . ?
O2 Al1 O3 Bi01 -7.2(18) 6_564 . . . ?
O2 Al1 O3 Bi04 80.5(6) . . . . ?
O2 Al1 O3 Bi04 168.1(14) 6_564 . . . ?
O3 Al1 O1 Bi01 -91.1(3) . . . 6_564 ?
O3 Al1 O1 Bi01 -2.0(3) 6_564 . . 6_564 ?
O3 Al1 O1 Bi02 -179.0(3) 6_564 . . . ?
O3 Al1 O1 Bi02 91.8(3) . . . . ?
O3 Al1 O3 Bi01 97.1(3) 6_564 . . . ?
O3 Al1 O3 Bi04 -87.6(6) 6_564 . . . ?
O4 C9 C17 C21 0.0(18) . . . . ?
O4 C9 C17 C29 -178.3(11) . . . . ?
O4 C9 C25 C10 1.6(18) . . . . ?
O4 C9 C25 C40 179.1(11) . . . . ?
O5 C1 C19 C12 1.6(18) . . . . ?
O5 C1 C19 C38 176.9(11) . . . . ?
O5 C1 C27 C23 -3.0(17) . . . . ?
O5 C1 C27 C53 -178.7(11) . . . . ?
O6 C3 C14 C13 5.1(18) . . . . ?
O6 C3 C14 C44 -177.3(11) . . . . ?
O6 C3 C31 C8 -2.3(18) . . . . ?
O6 C3 C31 C48 179.2(11) . . . . ?
O7 C22 C32 C26 2.5(18) . . . . ?
O7 C22 C32 C47 -177.0(11) . . . . ?
O7 C22 C36 C13 -6.0(18) . . . . ?
O7 C22 C36 C43 177.3(11) . . . . ?
O8 C5 C11 C28 1.4(18) . . . . ?
O8 C5 C11 C51 -178.2(12) . . . . ?
O8 C5 C34 C21 0.4(18) . . . . ?
O8 C5 C34 C49 179.2(11) . . . . ?
O9 C6 C7 C8 0.2(16) . . . . ?
O9 C6 C7 C33 177.7(10) . . . . ?
O9 C6 C15 C12 1.0(17) . . . . ?
O9 C6 C15 C24 -179.8(10) . . . . ?
O10 C2 C4 C18 -176.7(10) . . . . ?
O10 C2 C4 C23 8.1(17) . . . . ?
O10 C2 C20 C10 -8.5(15) . . . . ?
O10 C2 C20 C41 177.2(10) . . . . ?
O11 C16 C30 C28 9(2) . . . . ?
O11 C16 C30 C46 -169.0(12) . . . . ?
O11 C16 C39 C26 -14(2) . . . . ?
O11 C16 C39 C37 170.6(12) . . . . ?
C1 C19 C38 C50 1.5(19) . . . . ?
C1 C27 C53 C50 1.9(19) . . . . ?
C2 C4 C18 C35 0.4(18) . . . . ?
C2 C4 C23 C27 -96.4(14) . . . . ?
C2 C20 C41 C35 -1.4(17) . . . . ?
C3 C14 C44 C52 -1.9(19) . . . . ?
C3 C31 C48 C52 -2.2(19) . . . . ?
C4 C2 C20 C10 170.9(10) . . . . ?
C4 C2 C20 C41 -3.5(17) . . . . ?
C4 C18 C35 C41 -5.0(17) . . . . ?
C4 C18 C35 C57 176.1(9) . . . . ?
C4 C23 C27 C1 91.9(14) . . . . ?
C4 C23 C27 C53 -92.6(15) . . . . ?
C5 C11 C28 C30 88.7(14) . . . . ?
C5 C11 C51 C59 -4(2) . . . . ?
C5 C34 C49 C59 2(2) . . . . ?
C6 C7 C8 C31 -101.7(13) . . . . ?
C6 C7 C33 C42 3.2(18) . . . . ?
C6 C15 C24 C42 1.0(18) . . . . ?
C7 C6 C15 C12 -176.7(11) . . . . ?
C7 C6 C15 C24 2.5(17) . . . . ?
C7 C8 C31 C3 104.3(13) . . . . ?
C7 C8 C31 C48 -77.1(15) . . . . ?
C7 C33 C42 C24 0.2(17) . . . . ?
C7 C33 C42 C58 178.0(9) . . . . ?
C8 C7 C33 C42 -179.2(10) . . . . ?
C8 C31 C48 C52 179.3(12) . . . . ?
C9 C17 C21 C34 98.7(14) . . . . ?
C9 C17 C29 C45 1.1(19) . . . . ?
C9 C25 C40 C45 -2.8(19) . . . . ?
C10 C20 C41 C35 -175.6(10) . . . . ?
C10 C25 C40 C45 174.8(11) . . . . ?
C11 C5 C34 C21 179.5(11) . . . . ?
C11 C5 C34 C49 -1.7(18) . . . . ?
C11 C28 C30 C16 -108.1(15) . . . . ?
C11 C28 C30 C46 70.2(16) . . . . ?
C11 C51 C59 C49 4(2) . . . . ?
C11 C51 C59 C65 178.7(11) . . . . ?
C12 C15 C24 C42 -179.7(11) . . . . ?
C12 C19 C38 C50 176.9(11) . . . . ?
C13 C14 C44 C52 175.8(12) . . . . ?
C13 C36 C43 C54 -175.0(12) . . . . ?
C14 C3 C31 C8 176.7(11) . . . . ?
C14 C3 C31 C48 -1.9(18) . . . . ?
C14 C13 C36 C22 -89.8(14) . . . . ?
C14 C13 C36 C43 86.7(14) . . . . ?
C14 C44 C52 C48 -1.8(19) . . . . ?
C14 C44 C52 C55 -178.3(11) . . . . ?
C15 C6 C7 C8 177.9(10) . . . . ?
C15 C6 C7 C33 -4.6(17) . . . . ?
C15 C12 C19 C1 -94.6(14) . . . . ?
C15 C12 C19 C38 90.1(15) . . . . ?
C15 C24 C42 C33 -2.4(18) . . . . ?
C15 C24 C42 C58 180.0(10) . . . . ?
C16 C30 C46 C56 -1(2) . . . . ?
C17 C9 C25 C10 -175.3(11) . . . . ?
C17 C9 C25 C40 2.2(18) . . . . ?
C17 C21 C34 C5 -102.0(13) . . . . ?
C17 C21 C34 C49 79.2(14) . . . . ?
C17 C29 C45 C40 -1.6(19) . . . . ?
C17 C29 C45 C60 -177.0(10) . . . . ?
C18 C4 C23 C27 88.4(14) . . . . ?
C18 C35 C41 C20 5.5(17) . . . . ?
C18 C35 C57 C64 116.2(11) . . . . ?
C18 C35 C57 C66 -124.0(11) . . . . ?
C18 C35 C57 C77 -4.2(12) . . . . ?
C19 C1 C27 C23 174.5(11) . . . . ?
C19 C1 C27 C53 -1.2(18) . . . . ?
C19 C12 C15 C6 98.7(14) . . . . ?
C19 C12 C15 C24 -80.5(14) . . . . ?
C19 C38 C50 C53 -0.8(19) . . . . ?
C19 C38 C50 C61 -177.4(10) . . . . ?
C20 C2 C4 C18 3.9(17) . . . . ?
C20 C2 C4 C23 -171.3(10) . . . . ?
C20 C10 C25 C9 109.3(13) . . . . ?
C20 C10 C25 C40 -68.1(14) . . . . ?
C21 C17 C29 C45 -177.2(11) . . . . ?
C21 C34 C49 C59 -179.4(12) . . . . ?
C22 C32 C47 C54 -3(2) . . . . ?
C22 C36 C43 C54 2(2) . . . . ?
C23 C4 C18 C35 175.8(10) . . . . ?
C23 C27 C53 C50 -173.9(12) . . . . ?
C24 C42 C58 C67 -11.5(13) . . . . ?
C24 C42 C58 C69 109.0(12) . . . . ?
C24 C42 C58 C80 -131.2(11) . . . . ?
C25 C9 C17 C21 176.8(11) . . . . ?
C25 C9 C17 C29 -1.4(19) . . . . ?
C25 C10 C20 C2 -79.8(13) . . . . ?
C25 C10 C20 C41 94.4(13) . . . . ?
C25 C40 C45 C29 2.5(19) . . . . ?
C25 C40 C45 C60 178.1(10) . . . . ?
C26 C32 C47 C54 178.0(13) . . . . ?
C27 C1 C19 C12 -175.9(11) . . . . ?
C27 C1 C19 C38 -0.5(19) . . . . ?
C28 C11 C51 C59 176.7(12) . . . . ?
C28 C30 C46 C56 -179.8(12) . . . . ?
C29 C17 C21 C34 -83.1(15) . . . . ?
C29 C45 C60 C63 -140.7(12) . . . . ?
C29 C45 C60 C73 100.3(12) . . . . ?
C29 C45 C60 C74 -19.9(13) . . . . ?
C30 C16 C39 C26 173.3(12) . . . . ?
C30 C16 C39 C37 -2(2) . . . . ?
C30 C46 C56 C37 -3(2) . . . . ?
C30 C46 C56 C71 178.7(12) . . . . ?
C31 C3 C14 C13 -173.9(11) . . . . ?
C31 C3 C14 C44 3.8(19) . . . . ?
C31 C48 C52 C44 3.9(19) . . . . ?
C31 C48 C52 C55 -179.8(10) . . . . ?
C32 C22 C36 C13 173.6(12) . . . . ?
C32 C22 C36 C43 -3.0(19) . . . . ?
C32 C26 C39 C16 114.3(14) . . . . ?
C32 C26 C39 C37 -70.0(17) . . . . ?
C32 C47 C54 C43 1(2) . . . . ?
C32 C47 C54 C68 177.9(11) . . . . ?
C33 C7 C8 C31 80.8(13) . . . . ?
C33 C42 C58 C67 170.9(10) . . . . ?
C33 C42 C58 C69 -68.6(11) . . . . ?
C33 C42 C58 C80 51.2(12) . . . . ?
C34 C5 C11 C28 -177.7(11) . . . . ?
C34 C5 C11 C51 2.7(19) . . . . ?
C34 C49 C59 C51 -3(2) . . . . ?
C34 C49 C59 C65 -178.0(11) . . . . ?
C36 C13 C14 C3 97.7(14) . . . . ?
C36 C13 C14 C44 -79.9(14) . . . . ?
C36 C22 C32 C26 -177.1(12) . . . . ?
C36 C22 C32 C47 3.4(19) . . . . ?
C36 C43 C54 C47 -1(2) . . . . ?
C36 C43 C54 C68 -177.4(11) . . . . ?
C37 C56 C71 C79 -2.5(15) . . . . ?
C37 C56 C71 C81 118.7(14) . . . . ?
C37 C56 C71 C85 -122.4(14) . . . . ?
C38 C50 C53 C27 -1(2) . . . . ?
C38 C50 C61 C82 -19.0(14) . . . . ?
C38 C50 C61 C86 101.5(13) . . . . ?
C38 C50 C61 C88 -139.6(13) . . . . ?
C39 C16 C30 C28 -177.7(12) . . . . ?
C39 C16 C30 C46 4(2) . . . . ?
C39 C26 C32 C22 -82.6(15) . . . . ?
C39 C26 C32 C47 96.9(15) . . . . ?
C39 C37 C56 C46 5(2) . . . . ?
C39 C37 C56 C71 -176.9(12) . . . . ?
C40 C45 C60 C63 44.0(12) . . . . ?
C40 C45 C60 C73 -75.0(12) . . . . ?
C40 C45 C60 C74 164.8(11) . . . . ?
C41 C35 C57 C64 -62.6(11) . . . . ?
C41 C35 C57 C66 57.2(11) . . . . ?
C41 C35 C57 C77 176.9(10) . . . . ?
C43 C54 C68 C75 -23.9(15) . . . . ?
C43 C54 C68 C78 -145.0(13) . . . . ?
C43 C54 C68 C84 95.7(14) . . . . ?
C44 C52 C55 C62 -45.5(12) . . . . ?
C44 C52 C55 C70 -165.9(11) . . . . ?
C44 C52 C55 C72 73.4(12) . . . . ?
C46 C56 C71 C79 175.9(12) . . . . ?
C46 C56 C71 C81 -62.8(13) . . . . ?
C46 C56 C71 C85 56.0(13) . . . . ?
C47 C54 C68 C75 159.7(13) . . . . ?
C47 C54 C68 C78 38.6(14) . . . . ?
C47 C54 C68 C84 -80.7(14) . . . . ?
C48 C52 C55 C62 138.3(12) . . . . ?
C48 C52 C55 C70 17.9(13) . . . . ?
C48 C52 C55 C72 -102.8(12) . . . . ?
C49 C59 C65 C76 -144.4(13) . . . . ?
C49 C59 C65 C83 -24.2(14) . . . . ?
C49 C59 C65 C87 95.6(13) . . . . ?
C51 C11 C28 C30 -91.6(15) . . . . ?
C51 C59 C65 C76 40.4(14) . . . . ?
C51 C59 C65 C83 160.6(13) . . . . ?
C51 C59 C65 C87 -79.6(14) . . . . ?
C53 C50 C61 C82 164.5(12) . . . . ?
C53 C50 C61 C86 -75.0(13) . . . . ?
C53 C50 C61 C88 43.9(13) . . . . ?
C56 C37 C39 C16 -2(2) . . . . ?
C56 C37 C39 C26 -177.9(13) . . . . ?
C57 C35 C41 C20 -175.6(9) . . . . ?
C61 C50 C53 C27 175.7(11) . . . . ?
